data_7718007
loop_
_publ_author_name
'Haynes, Matthew D.'
'O'Reilly, Andrea'
'Poole, Alice J. M.'
'Roper, Aisling F.'
'Thum, Stefan'
'Morris, Louis J.'
'Coles, Martyn P.'
'Fulton, J. Robin'
'Harder, Sjoerd'
'Turner, Zo&#xeb; R'
'O'Hare, Dermot'

_publ_section_title
;
 Heavier alkaline earth and heterobimetallic s-block "ate" complexes of a
 di(amido)siloxane ligand: solid-state structure and dynamic
 solution-phase behaviour.
;
_journal_issue 11
_journal_name_full 'Dalton transactions (Cambridge, England : 2003)'
_journal_page_first 4542
_journal_page_last 4555
_journal_paper_doi 10.1039/d5dt00044k
_journal_volume 54
_journal_year 2025
_chemical_absolute_configuration :
_chemical_formula_moiety 'C68 H128 Ba2 K2 N6 O2 Si8'
_chemical_formula_sum 'C68 H128 Ba2 K2 N6 O2 Si8'
_chemical_formula_weight 1639.36
_space_group_crystal_system monoclinic
_space_group_IT_number 4
_space_group_name_Hall 'P 2yb'
_space_group_name_H-M_alt 'P 1 21 1'
_atom_sites_solution_hydrogens geom
_audit_creation_method SHELXL-2018/3
_audit_update_record
;
2024-12-18 deposited with the CCDC.	2025-02-06 downloaded from the CCDC.
;
_cell_angle_alpha 90
_cell_angle_beta 90.29
_cell_angle_gamma 90
_cell_formula_units_Z 4
_cell_length_a 20.71340(10)
_cell_length_b 16.91200(10)
_cell_length_c 24.61690(10)
_cell_measurement_reflns_used 67844
_cell_measurement_temperature 150(2)
_cell_measurement_theta_max 76.0730
_cell_measurement_theta_min 2.8340
_cell_volume 8623.31(7)
_computing_cell_refinement 'CrysAlisPro 1.171.43.90 (Rigaku OD, 2023)'
_computing_data_collection 'CrysAlisPro system (CCD 43.95a 64-bit (release 03-11-2023))'
_computing_data_reduction 'CrysAlisPro 1.171.43.90 (Rigaku OD, 2023)'
_computing_molecular_graphics
;
ORTEP3 - Farrugia, L. J. J. Appl. Cryst. 1997, 30, 565.
;
_computing_structure_refinement 'SHELXL-2018/3 (Sheldrick, 2018)'
_computing_structure_solution
;
SUPERFLIP - Palatinus, L.; Chapuis, G. J. Appl. Cryst. 2007, 40, 786-790.
;
_diffrn_ambient_environment N~2~
_diffrn_ambient_temperature 150.00(10)
_diffrn_detector 'CCD plate'
_diffrn_detector_area_resol_mean 10.4102
_diffrn_detector_type Atlas
_diffrn_measured_fraction_theta_full 0.999
_diffrn_measured_fraction_theta_max 0.992
_diffrn_measurement_device 'four-circle diffractometer'
_diffrn_measurement_device_type 'SuperNova, Dual, Cu at home/near, Atlas'
_diffrn_radiation_monochromator mirror
_diffrn_radiation_probe x-ray
_diffrn_radiation_type 'Cu K\a'
_diffrn_radiation_wavelength 1.54184
_diffrn_reflns_av_R_equivalents 0.0399
_diffrn_reflns_av_unetI/netI 0.0362
_diffrn_reflns_Laue_measured_fraction_full 0.999
_diffrn_reflns_Laue_measured_fraction_max 0.992
_diffrn_reflns_limit_h_max 26
_diffrn_reflns_limit_h_min -20
_diffrn_reflns_limit_k_max 21
_diffrn_reflns_limit_k_min -20
_diffrn_reflns_limit_l_max 30
_diffrn_reflns_limit_l_min -29
_diffrn_reflns_number 123918
_diffrn_reflns_point_group_measured_fraction_full 0.983
_diffrn_reflns_point_group_measured_fraction_max 0.968
_diffrn_reflns_theta_full 67.684
_diffrn_reflns_theta_max 76.216
_diffrn_reflns_theta_min 3.170
_diffrn_source 'micro-focus sealed X-ray tube'
_diffrn_source_type 'SuperNova (Cu) X-ray Source'
_exptl_absorpt_coefficient_mu 9.296
_exptl_absorpt_correction_T_max 1.00000
_exptl_absorpt_correction_T_min 0.54362
_exptl_absorpt_correction_type multi-scan
_exptl_absorpt_process_details
;
CrysAlisPro 1.171.43.90 (Rigaku Oxford Diffraction, 2023)
Empirical absorption correction using spherical harmonics,
implemented in SCALE3 ABSPACK scaling algorithm.
;
_exptl_crystal_colour colourless
_exptl_crystal_density_diffrn 1.263
_exptl_crystal_description block
_exptl_crystal_F_000 3424
_exptl_crystal_size_max 0.150
_exptl_crystal_size_mid 0.120
_exptl_crystal_size_min 0.100
_refine_diff_density_max 2.700
_refine_diff_density_min -2.172
_refine_diff_density_rms 0.108
_refine_ls_abs_structure_details
;
 Refined as an inversion twin.
;
_refine_ls_abs_structure_Flack 0.147(4)
_refine_ls_extinction_method none
_refine_ls_goodness_of_fit_ref 1.074
_refine_ls_hydrogen_treatment constr
_refine_ls_matrix_type full
_refine_ls_number_parameters 1703
_refine_ls_number_reflns 34960
_refine_ls_number_restraints 2
_refine_ls_restrained_S_all 1.074
_refine_ls_R_factor_all 0.0525
_refine_ls_R_factor_gt 0.0499
_refine_ls_shift/su_max 0.001
_refine_ls_shift/su_mean 0.000
_refine_ls_structure_factor_coef Fsqd
_refine_ls_weighting_details 'w=1/[\s^2^(Fo^2^)+(0.0571P)^2^+27.6372P] where P=(Fo^2^+2Fc^2^)/3'
_refine_ls_weighting_scheme calc
_refine_ls_wR_factor_gt 0.1335
_refine_ls_wR_factor_ref 0.1355
_reflns_Friedel_coverage 0.886
_reflns_Friedel_fraction_full 0.965
_reflns_Friedel_fraction_max 0.943
_reflns_number_gt 33165
_reflns_number_total 34960
_reflns_threshold_expression 'I > 2\s(I)'
_cod_data_source_file d5dt00044k2.cif
_cod_data_source_block 012MDH24_ZRT
_cod_depositor_comments 'Adding full bibliography for 7718002--7718016.cif.'
_cod_original_sg_symbol_H-M 'P 21'
_cod_database_code 7718007
_shelx_shelxl_version_number 2018/3
_shelx_space_group_comment
;
The symmetry employed for this shelxl refinement is uniquely defined
by the following loop, which should always be used as a source of
symmetry information in preference to the above space-group names.
They are only intended as comments.
;
_shelx_estimated_absorpt_t_min 0.336
_shelx_estimated_absorpt_t_max 0.457

loop_
_space_group_symop_operation_xyz
'x, y, z'
'-x, y+1/2, -z'

loop_
_atom_site_label
_atom_site_type_symbol
_atom_site_fract_x
_atom_site_fract_y
_atom_site_fract_z
_atom_site_U_iso_or_equiv
_atom_site_adp_type
_atom_site_occupancy
_atom_site_site_symmetry_order
_atom_site_calc_flag
_atom_site_refinement_flags_posn
_atom_site_refinement_flags_adp
_atom_site_refinement_flags_occupancy
_atom_site_disorder_assembly
_atom_site_disorder_group
C1 C 0.1581(7) 0.5355(9) 1.1026(5) 0.066(4) Uani 1 1 d . . . . .
H1A H 0.144432 0.574818 1.075659 0.099 Uiso 1 1 calc R U . . .
H1B H 0.194030 0.556819 1.124162 0.099 Uiso 1 1 calc R U . . .
H1C H 0.121898 0.523154 1.126620 0.099 Uiso 1 1 calc R U . . .
C2 C 0.1803(7) 0.3618(9) 1.1178(5) 0.070(4) Uani 1 1 d . . . . .
H2A H 0.135020 0.350637 1.126261 0.104 Uiso 1 1 calc R U . . .
H2B H 0.203233 0.377044 1.151109 0.104 Uiso 1 1 calc R U . . .
H2C H 0.200390 0.314475 1.102385 0.104 Uiso 1 1 calc R U . . .
C3 C 0.0009(5) 0.4756(9) 1.0289(5) 0.058(3) Uani 1 1 d . . . . .
H3A H 0.017588 0.528993 1.022424 0.086 Uiso 1 1 calc R U . . .
H3B H -0.001647 0.466015 1.068083 0.086 Uiso 1 1 calc R U . . .
H3C H -0.042159 0.470621 1.012642 0.086 Uiso 1 1 calc R U . . .
C4 C 0.0315(6) 0.3027(8) 1.0235(5) 0.058(3) Uani 1 1 d . . . . .
H4A H -0.015665 0.298305 1.022026 0.087 Uiso 1 1 calc R U . . .
H4B H 0.046313 0.296583 1.061093 0.087 Uiso 1 1 calc R U . . .
H4C H 0.050694 0.261131 1.000950 0.087 Uiso 1 1 calc R U . . .
C5 C 0.3117(4) 0.4863(6) 1.0302(4) 0.036(2) Uani 1 1 d . . . . .
C6 C 0.3273(5) 0.5530(6) 0.9967(4) 0.039(2) Uani 1 1 d . . . . .
C7 C 0.3905(6) 0.5800(8) 0.9936(6) 0.056(3) Uani 1 1 d . . . . .
H7 H 0.400260 0.623577 0.970778 0.067 Uiso 1 1 calc R U . . .
C8 C 0.4401(6) 0.5442(9) 1.0236(5) 0.060(3) Uani 1 1 d . . . . .
H8 H 0.483426 0.561986 1.020569 0.072 Uiso 1 1 calc R U . . .
C9 C 0.4245(6) 0.4834(9) 1.0570(5) 0.057(3) Uani 1 1 d . . . . .
H9 H 0.457836 0.461396 1.078906 0.069 Uiso 1 1 calc R U . . .
C10 C 0.3654(5) 0.4524(7) 1.0613(4) 0.042(2) Uani 1 1 d . . . . .
C11 C 0.2757(5) 0.6009(6) 0.9686(4) 0.044(2) Uani 1 1 d . . . . .
H11 H 0.234423 0.570514 0.971472 0.053 Uiso 1 1 calc R U . . .
C12 C 0.2660(7) 0.6792(8) 0.9982(5) 0.059(3) Uani 1 1 d . . . . .
H12A H 0.262252 0.669421 1.037285 0.089 Uiso 1 1 calc R U . . .
H12B H 0.226510 0.704718 0.984845 0.089 Uiso 1 1 calc R U . . .
H12C H 0.303045 0.713870 0.991466 0.089 Uiso 1 1 calc R U . . .
C13 C 0.2879(7) 0.6152(9) 0.9081(5) 0.066(4) Uani 1 1 d . . . . .
H13A H 0.329402 0.642284 0.903615 0.099 Uiso 1 1 calc R U . . .
H13B H 0.253255 0.648100 0.893035 0.099 Uiso 1 1 calc R U . . .
H13C H 0.288999 0.564437 0.888938 0.099 Uiso 1 1 calc R U . . .
C14 C 0.3486(5) 0.3890(9) 1.1029(4) 0.057(3) Uani 1 1 d . . . . .
H14 H 0.310005 0.359285 1.089309 0.068 Uiso 1 1 calc R U . . .
C15 C 0.3312(7) 0.4269(11) 1.1571(4) 0.074(4) Uani 1 1 d . . . . .
H15A H 0.366965 0.460510 1.169387 0.111 Uiso 1 1 calc R U . . .
H15B H 0.323382 0.385445 1.184095 0.111 Uiso 1 1 calc R U . . .
H15C H 0.292223 0.459050 1.152626 0.111 Uiso 1 1 calc R U . . .
C16 C 0.4036(8) 0.3289(10) 1.1133(6) 0.077(4) Uani 1 1 d . . . . .
H16A H 0.421194 0.311232 1.078498 0.115 Uiso 1 1 calc R U . . .
H16B H 0.386596 0.283348 1.133228 0.115 Uiso 1 1 calc R U . . .
H16C H 0.437795 0.354189 1.134785 0.115 Uiso 1 1 calc R U . . .
C17 C 0.0577(4) 0.4180(7) 0.8782(4) 0.0360(19) Uani 1 1 d . . . . .
C18 C 0.0429(5) 0.4951(6) 0.8587(4) 0.040(2) Uani 1 1 d . . . . .
C19 C 0.0415(5) 0.5112(9) 0.8033(5) 0.054(3) Uani 1 1 d . . . . .
H19 H 0.033194 0.563715 0.791547 0.064 Uiso 1 1 calc R U . . .
C20 C 0.0518(5) 0.4539(9) 0.7656(5) 0.059(3) Uani 1 1 d . . . . .
H20 H 0.050300 0.466161 0.727937 0.070 Uiso 1 1 calc R U . . .
C21 C 0.0644(5) 0.3776(9) 0.7827(4) 0.053(3) Uani 1 1 d . . . . .
H21 H 0.071227 0.337827 0.756119 0.063 Uiso 1 1 calc R U . . .
C22 C 0.0674(5) 0.3564(7) 0.8377(4) 0.042(2) Uani 1 1 d . . . . .
C23 C 0.0306(6) 0.5606(7) 0.8996(6) 0.054(3) Uani 1 1 d . . . . .
H23 H 0.006543 0.536083 0.930403 0.065 Uiso 1 1 calc R U . . .
C24 C 0.0927(7) 0.5940(9) 0.9233(7) 0.075(4) Uani 1 1 d . . . . .
H24A H 0.114653 0.552996 0.944602 0.113 Uiso 1 1 calc R U . . .
H24B H 0.082549 0.638997 0.946855 0.113 Uiso 1 1 calc R U . . .
H24C H 0.120830 0.611509 0.893803 0.113 Uiso 1 1 calc R U . . .
C25 C -0.0115(9) 0.6283(11) 0.8782(9) 0.108(8) Uani 1 1 d . . . . .
H25A H 0.011243 0.656035 0.849097 0.162 Uiso 1 1 calc R U . . .
H25B H -0.020574 0.665333 0.907855 0.162 Uiso 1 1 calc R U . . .
H25C H -0.052246 0.606896 0.864079 0.162 Uiso 1 1 calc R U . . .
C26 C 0.0778(6) 0.2728(7) 0.8551(5) 0.053(3) Uani 1 1 d . . . . .
H26 H 0.105273 0.274666 0.888665 0.064 Uiso 1 1 calc R U . . .
C27 C 0.0156(7) 0.2321(9) 0.8705(6) 0.064(3) Uani 1 1 d . . . . .
H27A H -0.008371 0.265412 0.895993 0.096 Uiso 1 1 calc R U . . .
H27B H 0.025423 0.181195 0.887759 0.096 Uiso 1 1 calc R U . . .
H27C H -0.010596 0.223168 0.837842 0.096 Uiso 1 1 calc R U . . .
C28 C 0.1137(7) 0.2222(9) 0.8140(8) 0.081(5) Uani 1 1 d . . . . .
H28A H 0.085779 0.212380 0.782493 0.121 Uiso 1 1 calc R U . . .
H28B H 0.125718 0.171710 0.830793 0.121 Uiso 1 1 calc R U . . .
H28C H 0.152797 0.249936 0.802294 0.121 Uiso 1 1 calc R U . . .
C29 C 0.3648(7) 0.2299(9) 0.9726(6) 0.072(4) Uani 1 1 d . . . . .
H29A H 0.405428 0.233491 0.952504 0.108 Uiso 1 1 calc R U . . .
H29B H 0.361231 0.177439 0.989196 0.108 Uiso 1 1 calc R U . . .
H29C H 0.364235 0.270387 1.001135 0.108 Uiso 1 1 calc R U . . .
C30 C 0.2235(7) 0.2419(7) 0.9727(5) 0.054(3) Uani 1 1 d . . . . .
H30A H 0.220937 0.291279 0.993392 0.081 Uiso 1 1 calc R U . . .
H30B H 0.228855 0.197372 0.997856 0.081 Uiso 1 1 calc R U . . .
H30C H 0.183819 0.234737 0.951495 0.081 Uiso 1 1 calc R U . . .
C31 C 0.2879(7) 0.1545(7) 0.8824(5) 0.055(3) Uani 1 1 d . . . . .
H31A H 0.247604 0.156574 0.861395 0.083 Uiso 1 1 calc R U . . .
H31B H 0.287508 0.107861 0.906053 0.083 Uiso 1 1 calc R U . . .
H31C H 0.324583 0.151200 0.857566 0.083 Uiso 1 1 calc R U . . .
C32 C 0.2417(5) 0.4298(6) 0.8045(3) 0.038(2) Uani 1 1 d . . . . .
H32A H 0.202496 0.398805 0.797751 0.057 Uiso 1 1 calc R U . . .
H32B H 0.254469 0.456821 0.771045 0.057 Uiso 1 1 calc R U . . .
H32C H 0.233357 0.468973 0.832929 0.057 Uiso 1 1 calc R U . . .
C33 C 0.3130(6) 0.2806(7) 0.7757(4) 0.045(2) Uani 1 1 d . . . . .
H33A H 0.354069 0.252293 0.779430 0.068 Uiso 1 1 calc R U . . .
H33B H 0.309783 0.303455 0.739209 0.068 Uiso 1 1 calc R U . . .
H33C H 0.277172 0.243725 0.781370 0.068 Uiso 1 1 calc R U . . .
C34 C 0.3831(5) 0.4240(8) 0.8157(4) 0.048(2) Uani 1 1 d . . . . .
H34A H 0.382533 0.469478 0.840352 0.072 Uiso 1 1 calc R U . . .
H34B H 0.383249 0.442778 0.777991 0.072 Uiso 1 1 calc R U . . .
H34C H 0.421943 0.392415 0.822533 0.072 Uiso 1 1 calc R U . . .
C35 C -0.3333(7) 0.2933(10) 0.6267(6) 0.070(4) Uani 1 1 d . . . . .
H35A H -0.339673 0.246289 0.649359 0.105 Uiso 1 1 calc R U . . .
H35B H -0.298611 0.283313 0.600695 0.105 Uiso 1 1 calc R U . . .
H35C H -0.373385 0.305133 0.606936 0.105 Uiso 1 1 calc R U . . .
C36 C -0.3186(5) 0.4707(8) 0.6280(4) 0.052(3) Uani 1 1 d . . . . .
H36A H -0.358803 0.468931 0.606875 0.078 Uiso 1 1 calc R U . . .
H36B H -0.281800 0.474178 0.603296 0.078 Uiso 1 1 calc R U . . .
H36C H -0.319011 0.517087 0.651888 0.078 Uiso 1 1 calc R U . . .
C37 C -0.4937(6) 0.3252(10) 0.7075(5) 0.063(4) Uani 1 1 d . . . . .
H37A H -0.499645 0.339936 0.669260 0.094 Uiso 1 1 calc R U . . .
H37B H -0.535808 0.322967 0.725357 0.094 Uiso 1 1 calc R U . . .
H37C H -0.472831 0.273321 0.709660 0.094 Uiso 1 1 calc R U . . .
C38 C -0.4725(6) 0.4984(9) 0.7200(5) 0.062(3) Uani 1 1 d . . . . .
H38A H -0.448416 0.540067 0.738881 0.093 Uiso 1 1 calc R U . . .
H38B H -0.518471 0.502753 0.728856 0.093 Uiso 1 1 calc R U . . .
H38C H -0.466867 0.504112 0.680706 0.093 Uiso 1 1 calc R U . . .
C39 C -0.1857(5) 0.3287(6) 0.7041(4) 0.037(2) Uani 1 1 d . . . . .
C40 C -0.1716(6) 0.2602(7) 0.7340(4) 0.047(3) Uani 1 1 d . . . . .
C41 C -0.1080(7) 0.2286(8) 0.7333(6) 0.061(4) Uani 1 1 d . . . . .
H41 H -0.099001 0.181954 0.753492 0.073 Uiso 1 1 calc R U . . .
C42 C -0.0588(6) 0.2634(9) 0.7041(6) 0.066(4) Uani 1 1 d . . . . .
H42 H -0.016438 0.241727 0.704674 0.079 Uiso 1 1 calc R U . . .
C43 C -0.0726(5) 0.3312(9) 0.6737(5) 0.056(3) Uani 1 1 d . . . . .
H43 H -0.039280 0.355015 0.653064 0.067 Uiso 1 1 calc R U . . .
C44 C -0.1344(5) 0.3649(7) 0.6729(4) 0.047(3) Uani 1 1 d . . . . .
C45 C -0.2212(7) 0.2159(7) 0.7648(5) 0.057(3) Uani 1 1 d . . . . .
H45 H -0.262992 0.244031 0.758294 0.068 Uiso 1 1 calc R U . . .
C46 C -0.2319(10) 0.1298(8) 0.7460(6) 0.081(5) Uani 1 1 d . . . . .
H46A H -0.238259 0.128644 0.706547 0.122 Uiso 1 1 calc R U . . .
H46B H -0.270166 0.108103 0.763909 0.122 Uiso 1 1 calc R U . . .
H46C H -0.194034 0.097879 0.755675 0.122 Uiso 1 1 calc R U . . .
C47 C -0.2095(8) 0.2178(8) 0.8266(6) 0.067(4) Uani 1 1 d . . . . .
H47A H -0.174342 0.181426 0.835975 0.100 Uiso 1 1 calc R U . . .
H47B H -0.248931 0.201638 0.845375 0.100 Uiso 1 1 calc R U . . .
H47C H -0.197740 0.271571 0.837678 0.100 Uiso 1 1 calc R U . . .
C48 C -0.1462(5) 0.4326(8) 0.6357(4) 0.049(3) Uani 1 1 d . . . . .
H48 H -0.182297 0.464282 0.651526 0.059 Uiso 1 1 calc R U . . .
C49 C -0.1699(5) 0.4018(9) 0.5792(4) 0.058(4) Uani 1 1 d . . . . .
H49A H -0.137576 0.365859 0.564052 0.086 Uiso 1 1 calc R U . . .
H49B H -0.176222 0.446663 0.554550 0.086 Uiso 1 1 calc R U . . .
H49C H -0.210884 0.373532 0.583578 0.086 Uiso 1 1 calc R U . . .
C50 C -0.0906(6) 0.4890(10) 0.6261(6) 0.066(4) Uani 1 1 d . . . . .
H50A H -0.075064 0.509637 0.661062 0.099 Uiso 1 1 calc R U . . .
H50B H -0.105206 0.533024 0.603270 0.099 Uiso 1 1 calc R U . . .
H50C H -0.055406 0.460964 0.607907 0.099 Uiso 1 1 calc R U . . .
C51 C -0.4405(4) 0.3759(6) 0.8607(4) 0.0345(19) Uani 1 1 d . . . . .
C52 C -0.4542(5) 0.2968(7) 0.8784(4) 0.043(2) Uani 1 1 d . . . . .
C53 C -0.4583(6) 0.2806(8) 0.9334(4) 0.049(3) Uani 1 1 d . . . . .
H53 H -0.467013 0.227917 0.944615 0.059 Uiso 1 1 calc R U . . .
C54 C -0.4500(6) 0.3380(9) 0.9726(5) 0.055(3) Uani 1 1 d . . . . .
H54 H -0.452371 0.324955 1.010046 0.066 Uiso 1 1 calc R U . . .
C55 C -0.4382(4) 0.4162(9) 0.9562(4) 0.049(3) Uani 1 1 d . . . . .
H55 H -0.433439 0.456233 0.983002 0.058 Uiso 1 1 calc R U . . .
C56 C -0.4333(4) 0.4360(6) 0.9019(4) 0.037(2) Uani 1 1 d . . . . .
C57 C -0.4612(10) 0.2318(8) 0.8369(6) 0.080(5) Uani 1 1 d D . . . .
H57 H -0.467218 0.256195 0.800192 0.096 Uiso 1 1 calc R U . A 1
C58 C -0.5168(9) 0.1746(10) 0.8472(7) 0.084(5) Uani 1 1 d . . . . .
H58A H -0.515392 0.131628 0.820508 0.126 Uiso 1 1 calc R U . . .
H58B H -0.557942 0.202872 0.843750 0.126 Uiso 1 1 calc R U . . .
H58C H -0.512816 0.152644 0.883868 0.126 Uiso 1 1 calc R U . . .
C59 C -0.4009(12) 0.1808(18) 0.836(2) 0.135(17) Uani 0.86(7) 1 d D . P B 1
H59A H -0.364209 0.212472 0.823661 0.202 Uiso 0.86(7) 1 calc R U P B 1
H59B H -0.407478 0.136059 0.811435 0.202 Uiso 0.86(7) 1 calc R U P B 1
H59C H -0.392006 0.161035 0.872840 0.202 Uiso 0.86(7) 1 calc R U P B 1
C59A C -0.401(2) 0.203(6) 0.808(2) 0.03(2) Uani 0.14(7) 1 d D . P B 2
H59D H -0.384452 0.245282 0.785125 0.046 Uiso 0.14(7) 1 calc R U P B 2
H59E H -0.411943 0.156860 0.786041 0.046 Uiso 0.14(7) 1 calc R U P B 2
H59F H -0.368534 0.188469 0.835428 0.046 Uiso 0.14(7) 1 calc R U P B 2
C60 C -0.4216(5) 0.5204(7) 0.8844(5) 0.046(2) Uani 1 1 d . . . . .
H60 H -0.395387 0.518396 0.850504 0.055 Uiso 1 1 calc R U . . .
C61 C -0.4837(6) 0.5619(8) 0.8705(6) 0.064(3) Uani 1 1 d . . . . .
H61A H -0.508052 0.530314 0.844033 0.097 Uiso 1 1 calc R U . . .
H61B H -0.474128 0.613902 0.854849 0.097 Uiso 1 1 calc R U . . .
H61C H -0.509479 0.568678 0.903442 0.097 Uiso 1 1 calc R U . . .
C62 C -0.3834(8) 0.5679(8) 0.9257(8) 0.079(5) Uani 1 1 d . . . . .
H62A H -0.368727 0.617319 0.908976 0.119 Uiso 1 1 calc R U . . .
H62B H -0.345901 0.537147 0.937775 0.119 Uiso 1 1 calc R U . . .
H62C H -0.410801 0.580006 0.956917 0.119 Uiso 1 1 calc R U . . .
C63 C -0.1149(5) 0.3777(7) 0.9253(4) 0.043(2) Uani 1 1 d . . . . .
H63A H -0.118462 0.330068 0.902864 0.064 Uiso 1 1 calc R U . . .
H63B H -0.111564 0.362630 0.963657 0.064 Uiso 1 1 calc R U . . .
H63C H -0.076399 0.407563 0.914842 0.064 Uiso 1 1 calc R U . . .
C64 C -0.1855(6) 0.5211(7) 0.9667(4) 0.047(2) Uani 1 1 d . . . . .
H64A H -0.148059 0.554995 0.959898 0.071 Uiso 1 1 calc R U . . .
H64B H -0.181738 0.497670 1.003022 0.071 Uiso 1 1 calc R U . . .
H64C H -0.225071 0.552750 0.964560 0.071 Uiso 1 1 calc R U . . .
C65 C -0.2564(5) 0.3728(7) 0.9371(3) 0.040(2) Uani 1 1 d . . . . .
H65A H -0.297979 0.399246 0.931753 0.060 Uiso 1 1 calc R U . . .
H65B H -0.250772 0.359556 0.975604 0.060 Uiso 1 1 calc R U . . .
H65C H -0.255223 0.324194 0.915402 0.060 Uiso 1 1 calc R U . . .
C66 C -0.1381(5) 0.5672(8) 0.7640(4) 0.049(3) Uani 1 1 d . . . . .
H66A H -0.095406 0.564124 0.781192 0.073 Uiso 1 1 calc R U . . .
H66B H -0.142883 0.618398 0.745772 0.073 Uiso 1 1 calc R U . . .
H66C H -0.142672 0.524574 0.737327 0.073 Uiso 1 1 calc R U . . .
C67 C -0.2797(5) 0.5676(7) 0.7752(4) 0.044(2) Uani 1 1 d . . . . .
H67A H -0.280510 0.527061 0.746736 0.066 Uiso 1 1 calc R U . . .
H67B H -0.280744 0.620151 0.758402 0.066 Uiso 1 1 calc R U . . .
H67C H -0.317325 0.561175 0.798706 0.066 Uiso 1 1 calc R U . . .
C68 C -0.2012(8) 0.6477(7) 0.8605(5) 0.060(3) Uani 1 1 d . . . . .
H68A H -0.240274 0.649466 0.882787 0.089 Uiso 1 1 calc R U . . .
H68B H -0.199635 0.694571 0.837173 0.089 Uiso 1 1 calc R U . . .
H68C H -0.163054 0.646794 0.884252 0.089 Uiso 1 1 calc R U . . .
N1 N 0.2507(4) 0.4544(6) 1.0293(3) 0.0368(17) Uani 1 1 d . . . . .
N2 N 0.0680(4) 0.4011(5) 0.9309(3) 0.0362(18) Uani 1 1 d . . . . .
N3 N 0.2996(3) 0.3341(4) 0.8925(3) 0.0260(14) Uani 1 1 d . . . . .
N4 N -0.2452(4) 0.3643(5) 0.7091(3) 0.0373(18) Uani 1 1 d . . . . .
N5 N -0.4273(4) 0.3936(6) 0.8078(3) 0.0411(19) Uani 1 1 d . . . . .
N6 N -0.1989(4) 0.4681(4) 0.8498(3) 0.0304(15) Uani 1 1 d . . . . .
O1 O 0.1297(3) 0.4200(5) 1.0222(2) 0.0384(14) Uani 1 1 d . . . . .
O2 O -0.3688(3) 0.3896(5) 0.7167(2) 0.0422(15) Uani 1 1 d . . . . .
Si1 Si 0.18452(13) 0.44451(19) 1.06752(10) 0.0398(6) Uani 1 1 d . . . . .
Si2 Si 0.05645(12) 0.40133(17) 0.99740(10) 0.0374(6) Uani 1 1 d . . . . .
Si3 Si 0.29539(13) 0.24616(15) 0.92505(10) 0.0342(5) Uani 1 1 d . . . . .
Si4 Si 0.30917(11) 0.36135(14) 0.82741(9) 0.0284(5) Uani 1 1 d . . . . .
Si5 Si -0.44198(12) 0.40031(17) 0.74191(9) 0.0368(6) Uani 1 1 d . . . . .
Si6 Si -0.31139(12) 0.37839(18) 0.67031(9) 0.0369(5) Uani 1 1 d . . . . .
Si7 Si -0.18871(11) 0.44105(14) 0.91491(9) 0.0296(5) Uani 1 1 d . . . . .
Si8 Si -0.20241(13) 0.55675(16) 0.81749(10) 0.0335(5) Uani 1 1 d . . . . .
K1 K 0.41333(10) 0.40303(13) 0.94042(8) 0.0409(5) Uani 1 1 d . . . . .
K2 K -0.08559(10) 0.39721(15) 0.79800(8) 0.0434(5) Uani 1 1 d . . . . .
Ba1 Ba 0.19946(2) 0.41976(3) 0.93116(2) 0.03088(11) Uani 1 1 d . . . . .
Ba2 Ba -0.29826(2) 0.38512(3) 0.80856(2) 0.03278(11) Uani 1 1 d . . . . .
C69 C 0.4773(6) 0.9736(10) 0.4738(6) 0.066(4) Uani 1 1 d . . . . .
H69A H 0.439914 0.978781 0.497728 0.099 Uiso 1 1 calc R U . . .
H69B H 0.462871 0.957121 0.437564 0.099 Uiso 1 1 calc R U . . .
H69C H 0.499624 1.024533 0.471265 0.099 Uiso 1 1 calc R U . . .
C70 C 0.5092(7) 0.7977(9) 0.4760(5) 0.064(4) Uani 1 1 d . . . . .
H70A H 0.542290 0.758597 0.485474 0.096 Uiso 1 1 calc R U . . .
H70B H 0.504265 0.799961 0.436371 0.096 Uiso 1 1 calc R U . . .
H70C H 0.467987 0.782342 0.492320 0.096 Uiso 1 1 calc R U . . .
C71 C 0.6376(6) 1.0253(9) 0.3896(5) 0.064(4) Uani 1 1 d . . . . .
H71A H 0.595478 1.017394 0.372016 0.096 Uiso 1 1 calc R U . . .
H71B H 0.670231 1.035760 0.361817 0.096 Uiso 1 1 calc R U . . .
H71C H 0.635145 1.070333 0.414490 0.096 Uiso 1 1 calc R U . . .
C72 C 0.6519(6) 0.8478(9) 0.3818(5) 0.057(3) Uani 1 1 d . . . . .
H72A H 0.668647 0.800381 0.399878 0.086 Uiso 1 1 calc R U . . .
H72B H 0.676569 0.857576 0.348552 0.086 Uiso 1 1 calc R U . . .
H72C H 0.606326 0.839986 0.372475 0.086 Uiso 1 1 calc R U . . .
C73 C 0.5375(4) 0.9076(6) 0.6216(3) 0.034(2) Uani 1 1 d . . . . .
C74 C 0.5264(5) 0.9842(7) 0.6435(5) 0.046(2) Uani 1 1 d . . . . .
C75 C 0.5209(6) 0.9938(9) 0.7002(5) 0.061(4) Uani 1 1 d . . . . .
H75 H 0.512583 1.044963 0.714500 0.073 Uiso 1 1 calc R U . . .
C76 C 0.5272(5) 0.9323(11) 0.7349(4) 0.068(4) Uani 1 1 d . . . . .
H76 H 0.525149 0.940574 0.773006 0.082 Uiso 1 1 calc R U . . .
C77 C 0.5367(5) 0.8573(10) 0.7143(5) 0.066(4) Uani 1 1 d . . . . .
H77 H 0.540259 0.814392 0.739023 0.079 Uiso 1 1 calc R U . . .
C78 C 0.5412(5) 0.8418(7) 0.6582(4) 0.044(2) Uani 1 1 d . . . . .
C79 C 0.5213(7) 1.0546(7) 0.6073(6) 0.063(4) Uani 1 1 d . . . . .
H79 H 0.522807 1.036587 0.568589 0.076 Uiso 1 1 calc R U . C 1
C80 C 0.4630(8) 1.1055(14) 0.6150(9) 0.107(7) Uani 1 1 d . . . . .
H80A H 0.463845 1.128486 0.651501 0.161 Uiso 1 1 calc R U . . .
H80B H 0.423945 1.073404 0.610498 0.161 Uiso 1 1 calc R U . . .
H80C H 0.462978 1.148038 0.587895 0.161 Uiso 1 1 calc R U . . .
C81 C 0.5812(12) 1.1115(16) 0.619(3) 0.12(2) Uani 0.75(7) 1 d . . P D 1
H81A H 0.577979 1.133294 0.655401 0.173 Uiso 0.75(7) 1 calc R U P D 1
H81B H 0.581030 1.154711 0.592144 0.173 Uiso 0.75(7) 1 calc R U P D 1
H81C H 0.621423 1.081360 0.615377 0.173 Uiso 0.75(7) 1 calc R U P D 1
C81A C 0.573(3) 1.087(4) 0.574(4) 0.07(3) Uani 0.25(7) 1 d . . P D 2
H81D H 0.614517 1.075442 0.590613 0.110 Uiso 0.25(7) 1 calc R U P D 2
H81E H 0.567059 1.144182 0.570373 0.110 Uiso 0.25(7) 1 calc R U P D 2
H81F H 0.570742 1.062610 0.537586 0.110 Uiso 0.25(7) 1 calc R U P D 2
C82 C 0.5511(6) 0.7599(8) 0.6381(6) 0.060(3) Uani 1 1 d . . . . .
H82 H 0.569248 0.764937 0.600691 0.072 Uiso 1 1 calc R U . . .
C83 C 0.4884(7) 0.7148(10) 0.6321(8) 0.082(5) Uani 1 1 d . . . . .
H83A H 0.466620 0.712408 0.667343 0.123 Uiso 1 1 calc R U . . .
H83B H 0.497449 0.661002 0.619455 0.123 Uiso 1 1 calc R U . . .
H83C H 0.460460 0.741695 0.605716 0.123 Uiso 1 1 calc R U . . .
C84 C 0.5996(8) 0.7118(10) 0.6707(10) 0.108(8) Uani 1 1 d . . . . .
H84A H 0.640732 0.740344 0.672623 0.163 Uiso 1 1 calc R U . . .
H84B H 0.606281 0.660509 0.653038 0.163 Uiso 1 1 calc R U . . .
H84C H 0.583160 0.703401 0.707522 0.163 Uiso 1 1 calc R U . . .
C85 C 0.7867(4) 0.9750(5) 0.4616(3) 0.0271(17) Uani 1 1 d . . . . .
C86 C 0.8047(5) 1.0459(6) 0.4918(4) 0.040(2) Uani 1 1 d . . . . .
C87 C 0.8680(6) 1.0737(7) 0.4928(5) 0.053(3) Uani 1 1 d . . . . .
H87 H 0.877991 1.119769 0.513339 0.063 Uiso 1 1 calc R U . . .
C88 C 0.9169(5) 1.0359(8) 0.4647(5) 0.057(3) Uani 1 1 d . . . . .
H88 H 0.960154 1.054306 0.466386 0.068 Uiso 1 1 calc R U . . .
C89 C 0.9006(6) 0.9715(8) 0.4344(4) 0.051(3) Uani 1 1 d . . . . .
H89 H 0.933859 0.946394 0.414306 0.061 Uiso 1 1 calc R U . . .
C90 C 0.8398(4) 0.9402(6) 0.4309(3) 0.035(2) Uani 1 1 d . . . . .
C91 C 0.7527(5) 1.0933(6) 0.5216(4) 0.038(2) Uani 1 1 d . . . . .
H91 H 0.710780 1.064364 0.517984 0.046 Uiso 1 1 calc R U . . .
C92 C 0.7449(7) 1.1750(7) 0.4950(5) 0.059(3) Uani 1 1 d . . . . .
H92A H 0.785418 1.204600 0.498630 0.088 Uiso 1 1 calc R U . . .
H92B H 0.710187 1.204068 0.513106 0.088 Uiso 1 1 calc R U . . .
H92C H 0.734259 1.168516 0.456471 0.088 Uiso 1 1 calc R U . . .
C93 C 0.7682(7) 1.1027(8) 0.5821(5) 0.053(3) Uani 1 1 d . . . . .
H93A H 0.773205 1.050352 0.598674 0.080 Uiso 1 1 calc R U . . .
H93B H 0.732888 1.131048 0.599913 0.080 Uiso 1 1 calc R U . . .
H93C H 0.808373 1.132651 0.586422 0.080 Uiso 1 1 calc R U . . .
C94 C 0.8242(4) 0.8715(7) 0.3929(4) 0.040(2) Uani 1 1 d . . . . .
H94 H 0.787729 0.840507 0.408708 0.047 Uiso 1 1 calc R U . . .
C95 C 0.8023(6) 0.9054(9) 0.3377(4) 0.059(4) Uani 1 1 d . . . . .
H95A H 0.767750 0.944082 0.343370 0.088 Uiso 1 1 calc R U . . .
H95B H 0.786263 0.862404 0.314558 0.088 Uiso 1 1 calc R U . . .
H95C H 0.838911 0.931253 0.319943 0.088 Uiso 1 1 calc R U . . .
C96 C 0.8818(6) 0.8152(8) 0.3838(5) 0.055(3) Uani 1 1 d . . . . .
H96A H 0.915721 0.843062 0.363831 0.083 Uiso 1 1 calc R U . . .
H96B H 0.867398 0.769239 0.362714 0.083 Uiso 1 1 calc R U . . .
H96C H 0.898789 0.797603 0.418965 0.083 Uiso 1 1 calc R U . . .
C97 C 0.7791(6) 0.6585(6) 0.6205(5) 0.048(3) Uani 1 1 d . . . . .
H97A H 0.819628 0.657055 0.641223 0.073 Uiso 1 1 calc R U . . .
H97B H 0.775886 0.611156 0.597706 0.073 Uiso 1 1 calc R U . . .
H97C H 0.742613 0.660097 0.645644 0.073 Uiso 1 1 calc R U . . .
C98 C 0.7036(6) 0.7385(7) 0.5324(5) 0.049(3) Uani 1 1 d . . . . .
H98A H 0.664939 0.744375 0.554875 0.074 Uiso 1 1 calc R U . . .
H98B H 0.703448 0.686246 0.515274 0.074 Uiso 1 1 calc R U . . .
H98C H 0.703761 0.779510 0.504284 0.074 Uiso 1 1 calc R U . . .
C99 C 0.8455(6) 0.7364(8) 0.5255(5) 0.058(3) Uani 1 1 d . . . . .
H99A H 0.845335 0.781002 0.500095 0.087 Uiso 1 1 calc R U . . .
H99B H 0.839225 0.686982 0.505320 0.087 Uiso 1 1 calc R U . . .
H99C H 0.886945 0.734599 0.544819 0.087 Uiso 1 1 calc R U . . .
C100 C 0.7896(6) 0.7892(7) 0.7259(4) 0.049(3) Uani 1 1 d . . . . .
H10A H 0.753593 0.752418 0.720343 0.073 Uiso 1 1 calc R U . . .
H10B H 0.786175 0.813491 0.761887 0.073 Uiso 1 1 calc R U . . .
H10C H 0.830514 0.760472 0.723251 0.073 Uiso 1 1 calc R U . . .
C101 C 0.7167(4) 0.9349(6) 0.6930(4) 0.035(2) Uani 1 1 d . . . . .
H10D H 0.715293 0.981339 0.669187 0.053 Uiso 1 1 calc R U . . .
H10E H 0.722732 0.952089 0.730727 0.053 Uiso 1 1 calc R U . . .
H10F H 0.676018 0.905641 0.689745 0.053 Uiso 1 1 calc R U . . .
C102 C 0.8589(5) 0.9331(8) 0.6839(4) 0.047(3) Uani 1 1 d . . . . .
H11D H 0.898273 0.903102 0.676301 0.070 Uiso 1 1 calc R U . . .
H11E H 0.859648 0.951050 0.721795 0.070 Uiso 1 1 calc R U . . .
H11F H 0.856526 0.979075 0.659744 0.070 Uiso 1 1 calc R U . . .
C103 C 1.0105(6) 1.0176(8) 0.7783(5) 0.053(3) Uani 1 1 d . . . . .
H10G H 1.042238 1.056428 0.765784 0.080 Uiso 1 1 calc R U . . .
H10H H 1.007712 1.019716 0.818038 0.080 Uiso 1 1 calc R U . . .
H10I H 0.968176 1.029839 0.762448 0.080 Uiso 1 1 calc R U . . .
C104 C 0.9809(5) 0.8449(8) 0.7922(4) 0.051(3) Uani 1 1 d . . . . .
H10J H 0.937740 0.847699 0.775814 0.077 Uiso 1 1 calc R U . . .
H10K H 0.978312 0.858623 0.830803 0.077 Uiso 1 1 calc R U . . .
H10L H 0.997934 0.791154 0.788401 0.077 Uiso 1 1 calc R U . . .
C105 C 1.1666(6) 0.9731(8) 0.8713(4) 0.052(3) Uani 1 1 d . . . . .
H11M H 1.176174 1.019165 0.848607 0.078 Uiso 1 1 calc R U . . .
H11N H 1.199891 0.967923 0.899590 0.078 Uiso 1 1 calc R U . . .
H11O H 1.124356 0.979946 0.888374 0.078 Uiso 1 1 calc R U . . .
C106 C 1.1391(6) 0.7965(9) 0.8701(5) 0.066(4) Uani 1 1 d . . . . .
H10P H 1.094570 0.805248 0.881991 0.099 Uiso 1 1 calc R U . . .
H10Q H 1.167378 0.791604 0.901937 0.099 Uiso 1 1 calc R U . . .
H10R H 1.141227 0.747921 0.848519 0.099 Uiso 1 1 calc R U . . .
C107 C 1.0374(4) 0.8879(7) 0.6385(3) 0.0308(17) Uani 1 1 d . . . . .
C108 C 1.0271(5) 0.8073(7) 0.6215(4) 0.040(2) Uani 1 1 d . . . . .
C109 C 1.0237(6) 0.7895(7) 0.5666(5) 0.049(3) Uani 1 1 d . . . . .
H109 H 1.016636 0.736051 0.556286 0.059 Uiso 1 1 calc R U . . .
C110 C 1.0300(5) 0.8450(8) 0.5263(4) 0.049(3) Uani 1 1 d . . . . .
H110 H 1.027476 0.830693 0.489015 0.059 Uiso 1 1 calc R U . . .
C111 C 1.0400(4) 0.9224(8) 0.5419(4) 0.045(2) Uani 1 1 d . . . . .
H111 H 1.044488 0.961446 0.514407 0.054 Uiso 1 1 calc R U . . .
C112 C 1.0440(4) 0.9463(6) 0.5963(4) 0.037(2) Uani 1 1 d . . . . .
C113 C 1.0212(8) 0.7430(7) 0.6641(5) 0.067(4) Uani 1 1 d . . . . .
H113 H 1.021307 0.783686 0.693524 0.080 Uiso 1 1 calc R U . E 1
C114 C 0.9609(13) 0.721(3) 0.678(2) 0.09(2) Uani 0.58(7) 1 d . . P F 1
H11A H 0.963119 0.680845 0.706589 0.139 Uiso 0.58(7) 1 calc R U P F 1
H11B H 0.938826 0.698767 0.646012 0.139 Uiso 0.58(7) 1 calc R U P F 1
H11C H 0.936988 0.767006 0.691016 0.139 Uiso 0.58(7) 1 calc R U P F 1
C214 C 0.9580(18) 0.683(2) 0.6482(15) 0.057(10) Uani 0.42(7) 1 d . . P F 2
H21A H 0.919245 0.715154 0.642080 0.086 Uiso 0.42(7) 1 calc R U P F 2
H21B H 0.950341 0.646127 0.678169 0.086 Uiso 0.42(7) 1 calc R U P F 2
H21C H 0.967898 0.653189 0.615123 0.086 Uiso 0.42(7) 1 calc R U P F 2
C115 C 1.0675(18) 0.708(3) 0.686(4) 0.08(3) Uani 0.34(6) 1 d . . P F 1
H91G H 1.081540 0.738091 0.718453 0.121 Uiso 0.34(6) 1 calc R U P F 1
H91H H 1.103429 0.703967 0.660777 0.121 Uiso 0.34(6) 1 calc R U P F 1
H91I H 1.053977 0.655047 0.697513 0.121 Uiso 0.34(6) 1 calc R U P F 1
C215 C 1.070(2) 0.673(2) 0.6508(18) 0.116(14) Uani 0.66(6) 1 d . . P F 2
H21D H 1.053415 0.641544 0.620194 0.174 Uiso 0.66(6) 1 calc R U P F 2
H21E H 1.074735 0.638428 0.682735 0.174 Uiso 0.66(6) 1 calc R U P F 2
H21F H 1.112388 0.694628 0.641282 0.174 Uiso 0.66(6) 1 calc R U P F 2
C116 C 1.0539(5) 1.0318(7) 0.6118(4) 0.044(2) Uani 1 1 d . . . . .
H116 H 1.077188 1.031702 0.647476 0.053 Uiso 1 1 calc R U . . .
C117 C 0.9914(7) 1.0737(9) 0.6209(7) 0.078(5) Uani 1 1 d . . . . .
H11G H 0.965906 1.073298 0.587261 0.117 Uiso 1 1 calc R U . . .
H11H H 0.999950 1.128470 0.631782 0.117 Uiso 1 1 calc R U . . .
H11I H 0.967333 1.046799 0.649664 0.117 Uiso 1 1 calc R U . . .
C118 C 1.0970(9) 1.0771(9) 0.5720(8) 0.090(6) Uani 1 1 d . . . . .
H11J H 1.075000 1.081557 0.536832 0.134 Uiso 1 1 calc R U . . .
H11K H 1.137822 1.048704 0.567480 0.134 Uiso 1 1 calc R U . . .
H11L H 1.105676 1.130147 0.586419 0.134 Uiso 1 1 calc R U . . .
C119 C 1.2866(4) 0.8220(6) 0.7934(3) 0.0329(19) Uani 1 1 d . . . . .
C120 C 1.2969(6) 0.7498(7) 0.7627(4) 0.046(2) Uani 1 1 d . . . . .
C121 C 1.3587(7) 0.7134(9) 0.7625(6) 0.066(4) Uani 1 1 d . . . . .
H121 H 1.364737 0.667570 0.740757 0.079 Uiso 1 1 calc R U . . .
C122 C 1.4092(7) 0.7408(10) 0.7918(6) 0.075(4) Uani 1 1 d . . . . .
H122 H 1.449934 0.715107 0.791007 0.090 Uiso 1 1 calc R U . . .
C123 C 1.3995(6) 0.8080(9) 0.8232(5) 0.059(3) Uani 1 1 d . . . . .
H123 H 1.434617 0.827408 0.844311 0.071 Uiso 1 1 calc R U . . .
C124 C 1.3402(4) 0.8487(7) 0.8252(4) 0.041(2) Uani 1 1 d . . . . .
C125 C 1.2431(6) 0.7108(6) 0.7306(5) 0.048(3) Uani 1 1 d . . . . .
H125 H 1.203249 0.743436 0.735379 0.057 Uiso 1 1 calc R U . . .
C126 C 1.2280(8) 0.6269(8) 0.7507(6) 0.069(4) Uani 1 1 d . . . . .
H12D H 1.194710 0.603247 0.727373 0.104 Uiso 1 1 calc R U . . .
H12E H 1.212428 0.629265 0.788150 0.104 Uiso 1 1 calc R U . . .
H12F H 1.267259 0.594640 0.749249 0.104 Uiso 1 1 calc R U . . .
C127 C 1.2579(8) 0.7080(9) 0.6710(6) 0.068(4) Uani 1 1 d . . . . .
H12G H 1.271827 0.760377 0.658737 0.103 Uiso 1 1 calc R U . . .
H12H H 1.219114 0.692120 0.650759 0.103 Uiso 1 1 calc R U . . .
H12I H 1.292439 0.669550 0.664467 0.103 Uiso 1 1 calc R U . . .
C128 C 1.3331(4) 0.9195(8) 0.8623(3) 0.043(2) Uani 1 1 d . . . . .
H128 H 1.298821 0.954871 0.847026 0.051 Uiso 1 1 calc R U . . .
C129 C 1.3110(6) 0.8903(10) 0.9185(4) 0.060(3) Uani 1 1 d . . . . .
H12J H 1.275848 0.851980 0.913929 0.091 Uiso 1 1 calc R U . . .
H12K H 1.295718 0.935252 0.939975 0.091 Uiso 1 1 calc R U . . .
H12L H 1.347312 0.864944 0.937285 0.091 Uiso 1 1 calc R U . . .
C130 C 1.3944(6) 0.9685(9) 0.8714(5) 0.059(3) Uani 1 1 d . . . . .
H13D H 1.427389 0.935710 0.889070 0.089 Uiso 1 1 calc R U . . .
H13E H 1.384525 1.013995 0.894616 0.089 Uiso 1 1 calc R U . . .
H13F H 1.410592 0.987270 0.836350 0.089 Uiso 1 1 calc R U . . .
C131 C 1.2168(4) 0.8717(5) 0.5610(4) 0.0331(19) Uani 1 1 d . . . . .
H13G H 1.213988 0.825118 0.584535 0.050 Uiso 1 1 calc R U . . .
H13H H 1.223694 0.854747 0.523379 0.050 Uiso 1 1 calc R U . . .
H13I H 1.176597 0.901982 0.563209 0.050 Uiso 1 1 calc R U . . .
C132 C 1.2934(6) 1.0169(7) 0.5323(4) 0.045(2) Uani 1 1 d . . . . .
H13J H 1.254232 1.049370 0.533414 0.067 Uiso 1 1 calc R U . . .
H13K H 1.297800 0.993422 0.496119 0.067 Uiso 1 1 calc R U . . .
H13L H 1.331107 1.049940 0.540231 0.067 Uiso 1 1 calc R U . . .
C133 C 1.3599(5) 0.8702(7) 0.5733(4) 0.042(2) Uani 1 1 d . . . . .
H13M H 1.398160 0.894429 0.589922 0.063 Uiso 1 1 calc R U . . .
H13N H 1.367040 0.863234 0.534278 0.063 Uiso 1 1 calc R U . . .
H13O H 1.351865 0.818673 0.590123 0.063 Uiso 1 1 calc R U . . .
C134 C 1.2036(5) 1.0676(7) 0.7224(4) 0.045(2) Uani 1 1 d . . . . .
H93M H 1.165815 1.059139 0.699092 0.068 Uiso 1 1 calc R U . . .
H93N H 1.202772 1.121584 0.736919 0.068 Uiso 1 1 calc R U . . .
H93O H 1.202938 1.029740 0.752569 0.068 Uiso 1 1 calc R U . . .
C135 C 1.2836(6) 1.1438(7) 0.6384(5) 0.051(3) Uani 1 1 d . . . . .
H13P H 1.324254 1.144018 0.618156 0.077 Uiso 1 1 calc R U . . .
H13Q H 1.281591 1.190801 0.661614 0.077 Uiso 1 1 calc R U . . .
H13R H 1.247220 1.144196 0.612836 0.077 Uiso 1 1 calc R U . . .
C136 C 1.3458(6) 1.0590(7) 0.7342(5) 0.050(3) Uani 1 1 d . . . . .
H13S H 1.337502 1.020587 0.763143 0.075 Uiso 1 1 calc R U . . .
H13T H 1.347057 1.112388 0.749618 0.075 Uiso 1 1 calc R U . . .
H13U H 1.387409 1.047112 0.717199 0.075 Uiso 1 1 calc R U . . .
N7 N 0.5496(3) 0.8969(5) 0.5680(3) 0.0323(16) Uani 1 1 d . . . . .
N8 N 0.7271(4) 0.9439(5) 0.4654(3) 0.0334(16) Uani 1 1 d . . . . .
N9 N 0.7801(3) 0.8379(4) 0.6074(3) 0.0271(14) Uani 1 1 d . . . . .
N10 N 1.0481(3) 0.9080(5) 0.6911(3) 0.0345(17) Uani 1 1 d . . . . .
N11 N 1.2291(4) 0.8592(5) 0.7887(3) 0.0349(17) Uani 1 1 d . . . . .
N12 N 1.2805(4) 0.9641(4) 0.6493(3) 0.0312(15) Uani 1 1 d . . . . .
O3 O 0.6055(3) 0.9175(5) 0.4753(2) 0.0400(15) Uani 1 1 d . . . . .
O4 O 1.1091(3) 0.9017(5) 0.7819(2) 0.0398(16) Uani 1 1 d . . . . .
Si9 Si 0.53400(11) 0.89751(18) 0.50223(9) 0.0371(6) Uani 1 1 d . . . . .
Si10 Si 0.66010(11) 0.93454(17) 0.42828(9) 0.0343(6) Uani 1 1 d . . . . .
Si11 Si 0.77765(13) 0.74903(15) 0.57629(11) 0.0324(5) Uani 1 1 d . . . . .
Si12 Si 0.78657(11) 0.86840(14) 0.67240(9) 0.0286(5) Uani 1 1 d . . . . .
Si13 Si 1.03596(11) 0.91641(18) 0.75686(9) 0.0327(5) Uani 1 1 d . . . . .
Si14 Si 1.16573(11) 0.88148(18) 0.82810(9) 0.0342(5) Uani 1 1 d . . . . .
Si15 Si 1.28760(11) 0.93662(14) 0.58407(9) 0.0284(5) Uani 1 1 d . . . . .
Si16 Si 1.27956(13) 1.05293(15) 0.68153(10) 0.0310(5) Uani 1 1 d . . . . .
K3 K 0.38849(10) 0.88509(16) 0.70087(8) 0.0435(4) Uani 1 1 d . . . . .
K4 K 0.89164(9) 0.90784(13) 0.55780(8) 0.0398(5) Uani 1 1 d . . . . .
Ba3 Ba 0.67883(2) 0.91899(3) 0.56525(2) 0.03042(11) Uani 1 1 d . . . . .
Ba4 Ba 1.17698(2) 0.88730(3) 0.68968(2) 0.02990(11) Uani 1 1 d . . . . .

loop_
_atom_site_aniso_label
_atom_site_aniso_U_11
_atom_site_aniso_U_22
_atom_site_aniso_U_33
_atom_site_aniso_U_23
_atom_site_aniso_U_13
_atom_site_aniso_U_12
C1 0.066(8) 0.081(10) 0.051(7) -0.030(7) 0.009(6) 0.007(7)
C2 0.072(8) 0.096(11) 0.040(6) 0.033(7) 0.003(5) -0.001(7)
C3 0.035(5) 0.096(10) 0.042(6) -0.016(6) 0.010(4) 0.001(6)
C4 0.061(7) 0.068(8) 0.046(6) 0.011(6) 0.008(5) -0.018(6)
C5 0.032(4) 0.051(6) 0.025(4) -0.016(4) -0.002(3) 0.001(4)
C6 0.041(5) 0.038(5) 0.038(5) -0.013(4) 0.001(4) 0.001(4)
C7 0.047(6) 0.051(7) 0.070(8) -0.020(6) 0.009(5) -0.011(5)
C8 0.044(6) 0.073(9) 0.062(7) -0.024(7) -0.003(5) -0.010(6)
C9 0.048(6) 0.080(9) 0.044(6) -0.026(6) -0.010(5) 0.014(6)
C10 0.045(5) 0.058(6) 0.023(4) -0.015(4) -0.012(4) 0.010(5)
C11 0.051(6) 0.039(5) 0.042(5) -0.010(4) -0.008(4) -0.004(4)
C12 0.076(8) 0.043(6) 0.059(7) -0.012(5) -0.003(6) 0.006(6)
C13 0.083(9) 0.083(10) 0.031(6) -0.010(6) -0.004(6) 0.013(7)
C14 0.054(6) 0.085(9) 0.032(5) -0.014(6) -0.006(4) 0.008(6)
C15 0.081(8) 0.115(12) 0.026(5) -0.004(7) 0.000(5) 0.028(9)
C16 0.089(10) 0.086(11) 0.054(8) -0.012(7) -0.025(7) 0.022(9)
C17 0.028(4) 0.049(5) 0.031(4) -0.009(4) 0.002(3) -0.005(4)
C18 0.030(4) 0.045(6) 0.044(5) 0.003(4) -0.002(4) -0.003(4)
C19 0.036(5) 0.071(8) 0.054(7) 0.020(6) 0.003(5) -0.007(5)
C20 0.041(6) 0.100(10) 0.034(5) 0.006(6) 0.003(4) 0.014(6)
C21 0.041(5) 0.088(9) 0.030(5) -0.018(6) 0.003(4) 0.016(6)
C22 0.034(5) 0.059(6) 0.032(5) -0.013(4) -0.006(4) 0.014(4)
C23 0.057(7) 0.037(6) 0.067(8) -0.010(5) -0.013(6) -0.001(5)
C24 0.067(8) 0.056(8) 0.102(12) -0.011(8) -0.033(8) -0.005(7)
C25 0.107(14) 0.076(11) 0.141(18) -0.045(11) -0.070(13) 0.042(10)
C26 0.049(6) 0.054(7) 0.056(7) -0.021(5) -0.019(5) 0.008(5)
C27 0.061(8) 0.061(8) 0.070(9) -0.010(7) 0.011(6) 0.010(6)
C28 0.054(7) 0.062(9) 0.127(15) -0.039(9) 0.007(8) 0.015(6)
C29 0.071(9) 0.068(9) 0.076(9) 0.033(7) -0.026(7) -0.006(7)
C30 0.074(8) 0.040(6) 0.049(6) 0.017(5) 0.019(6) 0.003(5)
C31 0.083(8) 0.035(6) 0.048(6) -0.003(5) 0.013(6) -0.001(5)
C32 0.055(5) 0.039(5) 0.020(4) 0.003(4) 0.004(4) 0.002(4)
C33 0.068(7) 0.044(6) 0.023(4) -0.008(4) 0.003(4) 0.008(5)
C34 0.038(5) 0.060(6) 0.046(5) 0.018(5) 0.004(4) -0.010(5)
C35 0.072(9) 0.077(10) 0.062(8) -0.029(7) -0.005(7) -0.005(7)
C36 0.044(5) 0.083(9) 0.028(5) 0.015(5) 0.005(4) 0.004(5)
C37 0.051(7) 0.099(11) 0.038(6) -0.016(6) -0.004(5) -0.021(7)
C38 0.051(7) 0.082(10) 0.052(7) 0.028(7) 0.002(5) 0.011(6)
C39 0.038(5) 0.048(6) 0.025(4) -0.014(4) -0.006(3) 0.011(4)
C40 0.052(6) 0.048(6) 0.039(5) -0.016(5) -0.008(5) 0.012(5)
C41 0.069(8) 0.052(7) 0.062(8) -0.019(6) -0.018(6) 0.030(6)
C42 0.051(7) 0.084(10) 0.062(8) -0.026(7) -0.006(6) 0.032(7)
C43 0.040(5) 0.082(9) 0.045(6) -0.022(6) 0.001(4) 0.025(6)
C44 0.035(5) 0.071(8) 0.034(5) -0.026(5) -0.013(4) 0.018(5)
C45 0.091(9) 0.035(6) 0.045(6) -0.011(5) -0.017(6) 0.013(6)
C46 0.140(15) 0.040(7) 0.064(9) -0.021(6) -0.010(9) 0.005(8)
C47 0.097(11) 0.044(7) 0.059(8) 0.006(6) -0.020(7) 0.013(7)
C48 0.039(5) 0.080(8) 0.029(4) -0.003(5) 0.010(4) 0.013(5)
C49 0.043(5) 0.105(12) 0.025(4) -0.011(6) 0.001(4) -0.006(6)
C50 0.045(6) 0.095(11) 0.058(7) -0.002(7) 0.008(5) 0.007(7)
C51 0.031(4) 0.040(5) 0.033(4) -0.005(4) 0.002(3) 0.000(4)
C52 0.049(6) 0.043(6) 0.038(5) 0.008(4) 0.003(4) 0.003(4)
C53 0.056(6) 0.056(7) 0.036(5) 0.015(5) 0.001(4) 0.002(5)
C54 0.047(6) 0.085(9) 0.034(5) 0.011(6) -0.003(4) 0.000(6)
C55 0.033(4) 0.081(8) 0.032(4) -0.010(5) -0.001(3) -0.011(5)
C56 0.034(4) 0.047(6) 0.028(4) -0.007(4) 0.007(3) -0.004(4)
C57 0.150(16) 0.040(7) 0.050(7) -0.008(5) 0.036(8) -0.020(8)
C58 0.095(12) 0.071(10) 0.086(11) -0.014(9) -0.022(9) -0.013(8)
C59 0.12(2) 0.10(2) 0.19(4) -0.08(2) 0.09(2) -0.037(16)
C59A 0.03(4) 0.05(5) 0.01(3) 0.00(3) -0.01(2) 0.00(3)
C60 0.041(5) 0.055(6) 0.044(6) -0.009(5) 0.009(4) -0.010(5)
C61 0.056(7) 0.062(8) 0.075(9) 0.010(7) -0.001(6) -0.013(6)
C62 0.074(9) 0.048(8) 0.114(13) -0.026(8) -0.018(9) -0.014(7)
C63 0.042(5) 0.052(6) 0.035(5) 0.000(5) -0.005(4) 0.006(5)
C64 0.066(7) 0.055(6) 0.020(4) -0.006(4) -0.002(4) 0.000(5)
C65 0.046(5) 0.052(7) 0.021(4) 0.002(4) 0.001(3) -0.008(4)
C66 0.048(6) 0.064(7) 0.034(5) 0.013(5) 0.008(4) 0.000(5)
C67 0.046(5) 0.046(6) 0.041(5) 0.020(4) -0.007(4) -0.003(4)
C68 0.099(10) 0.032(6) 0.047(6) 0.000(5) 0.008(6) -0.005(6)
N1 0.032(4) 0.058(5) 0.020(3) -0.008(3) -0.002(3) 0.001(3)
N2 0.039(4) 0.045(5) 0.024(3) -0.003(3) 0.003(3) -0.004(3)
N3 0.037(4) 0.026(3) 0.015(3) 0.000(2) 0.001(3) -0.003(3)
N4 0.029(4) 0.046(5) 0.036(4) -0.007(3) 0.000(3) 0.002(3)
N5 0.058(5) 0.041(5) 0.025(3) -0.006(3) 0.012(3) -0.004(4)
N6 0.037(4) 0.032(4) 0.022(3) 0.002(3) -0.006(3) -0.001(3)
O1 0.035(3) 0.055(4) 0.025(3) -0.002(3) 0.001(2) -0.005(3)
O2 0.033(3) 0.069(5) 0.024(3) 0.000(3) -0.001(2) -0.004(3)
Si1 0.0389(13) 0.0578(17) 0.0225(11) -0.0059(10) 0.0005(9) -0.0028(11)
Si2 0.0332(11) 0.0496(17) 0.0295(11) -0.0043(10) 0.0050(9) -0.0063(10)
Si3 0.0457(14) 0.0304(12) 0.0266(11) 0.0044(9) 0.0025(10) 0.0007(10)
Si4 0.0363(11) 0.0305(11) 0.0184(9) -0.0002(8) 0.0031(8) -0.0010(9)
Si5 0.0341(11) 0.0493(17) 0.0269(10) 0.0015(10) 0.0030(8) -0.0054(10)
Si6 0.0377(12) 0.0502(15) 0.0227(10) -0.0059(11) -0.0002(8) -0.0007(11)
Si7 0.0364(11) 0.0346(13) 0.0178(9) 0.0007(8) -0.0010(8) 0.0001(9)
Si8 0.0439(13) 0.0326(13) 0.0242(11) 0.0031(9) 0.0042(10) -0.0034(10)
K1 0.0384(9) 0.0487(14) 0.0355(9) -0.0052(8) -0.0060(7) -0.0021(8)
K2 0.0439(10) 0.0554(14) 0.0310(9) -0.0057(9) 0.0059(7) 0.0053(9)
Ba1 0.0327(2) 0.0370(2) 0.0229(2) -0.0027(2) 0.00331(17) 0.0017(2)
Ba2 0.0380(2) 0.0381(3) 0.0223(2) -0.0003(2) -0.00339(17) -0.0048(2)
C69 0.039(6) 0.098(11) 0.061(8) 0.015(7) -0.001(5) 0.005(6)
C70 0.069(8) 0.076(9) 0.047(7) -0.021(6) 0.001(6) -0.024(7)
C71 0.051(7) 0.090(10) 0.051(7) 0.033(7) -0.004(5) 0.005(6)
C72 0.047(6) 0.086(9) 0.038(6) -0.033(6) 0.000(5) -0.007(6)
C73 0.024(3) 0.047(6) 0.030(4) -0.002(4) 0.001(3) -0.005(3)
C74 0.041(5) 0.049(6) 0.047(6) -0.012(5) -0.001(4) -0.012(4)
C75 0.045(6) 0.091(10) 0.048(7) -0.034(7) 0.003(5) -0.008(6)
C76 0.035(5) 0.142(15) 0.028(5) -0.013(7) -0.005(4) 0.011(7)
C77 0.041(6) 0.118(13) 0.038(6) 0.031(7) 0.008(5) 0.023(7)
C78 0.030(4) 0.063(7) 0.038(5) 0.013(5) 0.008(4) 0.009(4)
C79 0.083(9) 0.036(6) 0.071(8) -0.005(6) 0.027(7) -0.012(6)
C80 0.050(8) 0.137(18) 0.134(18) 0.055(15) 0.012(9) 0.011(9)
C81 0.069(14) 0.046(13) 0.23(6) 0.03(2) 0.02(2) -0.018(10)
C81A 0.08(4) 0.02(3) 0.12(7) 0.01(3) 0.00(4) -0.02(2)
C82 0.051(6) 0.063(8) 0.065(8) 0.025(6) 0.018(6) 0.019(6)
C83 0.051(8) 0.077(10) 0.117(14) -0.018(10) -0.008(8) 0.015(7)
C84 0.070(10) 0.062(10) 0.19(2) 0.040(12) -0.028(12) 0.021(8)
C85 0.028(4) 0.033(4) 0.020(4) 0.005(3) 0.008(3) 0.007(3)
C86 0.048(5) 0.038(5) 0.033(5) 0.006(4) 0.006(4) 0.000(4)
C87 0.057(7) 0.048(6) 0.054(7) 0.009(5) -0.002(5) -0.011(5)
C88 0.038(5) 0.074(9) 0.059(7) 0.017(6) 0.009(5) -0.011(5)
C89 0.046(6) 0.071(8) 0.036(5) 0.001(5) 0.011(4) -0.001(5)
C90 0.035(4) 0.048(6) 0.024(4) 0.001(4) 0.019(3) 0.012(4)
C91 0.049(5) 0.033(5) 0.033(5) 0.003(4) 0.003(4) 0.006(4)
C92 0.088(9) 0.040(6) 0.048(6) 0.010(5) 0.008(6) 0.011(6)
C93 0.065(7) 0.062(8) 0.033(5) 0.005(5) 0.005(5) -0.004(6)
C94 0.037(4) 0.057(7) 0.025(4) -0.002(4) 0.008(3) 0.003(4)
C95 0.059(6) 0.097(11) 0.020(4) 0.006(5) 0.007(4) 0.007(7)
C96 0.055(7) 0.073(8) 0.038(6) -0.006(5) 0.017(5) 0.013(6)
C97 0.057(6) 0.034(5) 0.055(7) 0.006(5) 0.009(5) 0.005(5)
C98 0.055(6) 0.041(6) 0.051(6) -0.011(5) -0.004(5) 0.000(5)
C99 0.062(7) 0.055(7) 0.057(7) -0.020(6) 0.026(6) -0.003(6)
C100 0.075(7) 0.046(6) 0.026(5) 0.013(4) -0.003(5) -0.008(5)
C101 0.033(4) 0.048(6) 0.026(4) -0.003(4) 0.004(3) -0.013(4)
C102 0.052(6) 0.062(7) 0.027(4) -0.004(5) -0.007(4) -0.008(5)
C103 0.052(6) 0.063(7) 0.045(6) -0.018(5) 0.005(5) 0.012(5)
C104 0.035(5) 0.082(8) 0.036(5) 0.009(5) 0.006(4) -0.011(5)
C105 0.051(6) 0.078(8) 0.026(5) -0.019(5) -0.001(4) 0.005(5)
C106 0.056(7) 0.089(10) 0.053(7) 0.038(7) 0.003(6) -0.009(7)
C107 0.023(3) 0.048(5) 0.022(3) 0.008(4) 0.005(3) -0.004(4)
C108 0.042(5) 0.047(6) 0.031(5) -0.003(4) 0.003(4) -0.001(4)
C109 0.052(6) 0.052(6) 0.043(6) -0.014(5) 0.011(5) -0.006(5)
C110 0.035(5) 0.091(9) 0.022(4) -0.013(5) 0.007(4) -0.003(5)
C111 0.032(4) 0.075(7) 0.027(4) 0.011(5) -0.004(3) -0.011(5)
C112 0.034(4) 0.047(6) 0.029(4) 0.008(4) -0.003(3) -0.008(4)
C113 0.123(13) 0.034(6) 0.042(6) 0.000(5) -0.003(7) -0.011(7)
C114 0.061(15) 0.09(3) 0.12(4) 0.06(3) -0.011(17) -0.046(16)
C214 0.07(2) 0.053(19) 0.049(18) -0.003(15) 0.009(14) -0.038(16)
C115 0.038(19) 0.05(3) 0.15(7) 0.07(4) 0.00(2) -0.005(17)
C215 0.16(4) 0.09(2) 0.10(3) 0.01(2) 0.03(2) 0.05(2)
C116 0.050(6) 0.045(6) 0.037(5) 0.010(4) -0.004(4) -0.011(5)
C117 0.066(8) 0.065(9) 0.103(12) -0.040(9) 0.019(8) -0.017(7)
C118 0.105(13) 0.049(8) 0.115(14) 0.010(8) 0.046(11) -0.022(8)
C119 0.030(4) 0.045(5) 0.024(4) 0.013(4) 0.004(3) 0.002(4)
C120 0.055(6) 0.044(6) 0.040(5) 0.015(4) 0.007(4) 0.013(5)
C121 0.072(9) 0.059(8) 0.066(8) 0.007(6) 0.009(7) 0.031(7)
C122 0.060(8) 0.085(10) 0.079(9) 0.024(8) 0.013(7) 0.044(8)
C123 0.038(6) 0.082(9) 0.056(7) 0.016(6) -0.011(5) 0.011(6)
C124 0.028(4) 0.064(7) 0.030(4) 0.018(4) 0.006(3) 0.004(4)
C125 0.068(7) 0.033(5) 0.042(6) 0.007(4) 0.004(5) 0.005(5)
C126 0.099(11) 0.039(7) 0.070(9) 0.013(6) -0.010(8) -0.005(7)
C127 0.098(11) 0.053(8) 0.054(8) -0.005(6) 0.008(7) 0.025(7)
C128 0.037(4) 0.070(7) 0.021(4) 0.004(5) -0.005(3) 0.002(5)
C129 0.060(6) 0.094(9) 0.027(4) 0.007(6) -0.004(4) -0.009(7)
C130 0.045(6) 0.097(10) 0.036(5) 0.005(6) -0.007(4) -0.008(6)
C131 0.040(5) 0.030(5) 0.029(4) -0.005(3) -0.005(3) 0.004(4)
C132 0.059(6) 0.050(6) 0.025(4) 0.007(4) 0.003(4) -0.001(5)
C133 0.044(5) 0.058(7) 0.024(4) 0.004(4) 0.009(4) 0.010(5)
C134 0.051(6) 0.048(6) 0.037(5) -0.015(4) 0.010(4) -0.003(5)
C135 0.073(7) 0.034(5) 0.048(6) 0.002(5) 0.005(5) -0.005(5)
C136 0.055(6) 0.045(6) 0.049(6) -0.012(5) -0.008(5) 0.006(5)
N7 0.029(3) 0.043(5) 0.025(3) -0.002(3) -0.002(3) 0.001(3)
N8 0.037(4) 0.043(4) 0.020(3) -0.002(3) 0.001(3) 0.001(3)
N9 0.034(3) 0.030(4) 0.017(3) 0.001(3) 0.003(3) 0.000(3)
N10 0.034(3) 0.044(5) 0.026(3) -0.001(3) -0.003(3) -0.002(3)
N11 0.040(4) 0.036(4) 0.029(4) -0.001(3) 0.002(3) 0.004(3)
N12 0.035(4) 0.028(4) 0.030(4) -0.001(3) 0.010(3) -0.003(3)
O3 0.035(3) 0.063(4) 0.022(3) 0.004(3) 0.006(2) -0.004(3)
O4 0.032(3) 0.061(5) 0.027(3) 0.001(3) 0.002(2) -0.001(3)
Si9 0.0311(11) 0.0537(17) 0.0265(10) 0.0007(11) 0.0022(8) -0.0044(11)
Si10 0.0302(11) 0.0524(16) 0.0203(10) 0.0007(10) 0.0044(8) 0.0003(10)
Si11 0.0370(12) 0.0301(12) 0.0302(12) -0.0014(10) 0.0042(10) 0.0027(10)
Si12 0.0359(11) 0.0311(12) 0.0189(9) 0.0035(8) -0.0012(8) -0.0022(9)
Si13 0.0302(10) 0.0454(13) 0.0224(9) 0.0019(10) 0.0029(8) -0.0008(10)
Si14 0.0340(11) 0.0487(14) 0.0198(9) 0.0043(10) 0.0021(8) -0.0031(11)
Si15 0.0346(11) 0.0303(12) 0.0205(10) 0.0002(8) 0.0040(8) 0.0020(9)
Si16 0.0384(12) 0.0306(12) 0.0241(11) -0.0021(9) 0.0008(9) -0.0027(10)
K3 0.0421(10) 0.0512(11) 0.0372(9) 0.0045(10) -0.0028(8) 0.0075(10)
K4 0.0376(9) 0.0455(13) 0.0365(9) 0.0005(8) 0.0081(7) -0.0051(8)
Ba3 0.0321(2) 0.0373(3) 0.0219(2) 0.0015(2) -0.00005(16) 0.0038(2)
Ba4 0.0324(2) 0.0359(2) 0.0215(2) 0.0014(2) 0.00495(16) -0.0023(2)

loop_
_atom_type_symbol
_atom_type_description
_atom_type_scat_dispersion_real
_atom_type_scat_dispersion_imag
_atom_type_scat_source
C C 0.0181 0.0091 'International Tables Vol C Tables 4.2.6.8 and 6.1.1.4'
H H 0.0000 0.0000 'International Tables Vol C Tables 4.2.6.8 and 6.1.1.4'
N N 0.0311 0.0180 'International Tables Vol C Tables 4.2.6.8 and 6.1.1.4'
O O 0.0492 0.0322 'International Tables Vol C Tables 4.2.6.8 and 6.1.1.4'
Si Si 0.2541 0.3302 'International Tables Vol C Tables 4.2.6.8 and 6.1.1.4'
K K 0.3868 1.0657 'International Tables Vol C Tables 4.2.6.8 and 6.1.1.4'
Ba Ba -1.0456 8.4617 'International Tables Vol C Tables 4.2.6.8 and 6.1.1.4'

loop_
_geom_angle_atom_site_label_1
_geom_angle_atom_site_label_2
_geom_angle_atom_site_label_3
_geom_angle
_geom_angle_site_symmetry_1
_geom_angle_site_symmetry_3
_geom_angle_publ_flag
Si1 C1 H1A 109.5 . . ?
Si1 C1 H1B 109.5 . . ?
H1A C1 H1B 109.5 . . ?
Si1 C1 H1C 109.5 . . ?
H1A C1 H1C 109.5 . . ?
H1B C1 H1C 109.5 . . ?
Si1 C2 H2A 109.5 . . ?
Si1 C2 H2B 109.5 . . ?
H2A C2 H2B 109.5 . . ?
Si1 C2 H2C 109.5 . . ?
H2A C2 H2C 109.5 . . ?
H2B C2 H2C 109.5 . . ?
Si2 C3 H3A 109.5 . . ?
Si2 C3 H3B 109.5 . . ?
H3A C3 H3B 109.5 . . ?
Si2 C3 H3C 109.5 . . ?
H3A C3 H3C 109.5 . . ?
H3B C3 H3C 109.5 . . ?
Si2 C4 H4A 109.5 . . ?
Si2 C4 H4B 109.5 . . ?
H4A C4 H4B 109.5 . . ?
Si2 C4 H4C 109.5 . . ?
H4A C4 H4C 109.5 . . ?
H4B C4 H4C 109.5 . . ?
N1 C5 C6 120.6(9) . . ?
N1 C5 C10 123.5(10) . . ?
C6 C5 C10 115.8(9) . . ?
N1 C5 K1 113.7(6) . . ?
C6 C5 K1 78.9(5) . . ?
C10 C5 K1 72.7(5) . . ?
C7 C6 C5 120.3(11) . . ?
C7 C6 C11 117.8(11) . . ?
C5 C6 C11 121.6(9) . . ?
C6 C7 C8 121.3(13) . . ?
C6 C7 H7 119.3 . . ?
C8 C7 H7 119.3 . . ?
C9 C8 C7 118.1(12) . . ?
C9 C8 H8 121.0 . . ?
C7 C8 H8 121.0 . . ?
C10 C9 C8 124.5(12) . . ?
C10 C9 H9 117.8 . . ?
C8 C9 H9 117.8 . . ?
C9 C10 C5 119.9(11) . . ?
C9 C10 C14 122.8(10) . . ?
C5 C10 C14 116.8(9) . . ?
C6 C11 C12 110.0(9) . . ?
C6 C11 C13 114.3(10) . . ?
C12 C11 C13 110.5(11) . . ?
C6 C11 H11 107.3 . . ?
C12 C11 H11 107.3 . . ?
C13 C11 H11 107.3 . . ?
C11 C12 H12A 109.5 . . ?
C11 C12 H12B 109.5 . . ?
H12A C12 H12B 109.5 . . ?
C11 C12 H12C 109.5 . . ?
H12A C12 H12C 109.5 . . ?
H12B C12 H12C 109.5 . . ?
C11 C13 H13A 109.5 . . ?
C11 C13 H13B 109.5 . . ?
H13A C13 H13B 109.5 . . ?
C11 C13 H13C 109.5 . . ?
H13A C13 H13C 109.5 . . ?
H13B C13 H13C 109.5 . . ?
C15 C14 C10 110.4(12) . . ?
C15 C14 C16 108.0(10) . . ?
C10 C14 C16 113.7(11) . . ?
C15 C14 H14 108.2 . . ?
C10 C14 H14 108.2 . . ?
C16 C14 H14 108.2 . . ?
C14 C15 H15A 109.5 . . ?
C14 C15 H15B 109.5 . . ?
H15A C15 H15B 109.5 . . ?
C14 C15 H15C 109.5 . . ?
H15A C15 H15C 109.5 . . ?
H15B C15 H15C 109.5 . . ?
C14 C16 H16A 109.5 . . ?
C14 C16 H16B 109.5 . . ?
H16A C16 H16B 109.5 . . ?
C14 C16 H16C 109.5 . . ?
H16A C16 H16C 109.5 . . ?
H16B C16 H16C 109.5 . . ?
N2 C17 C18 123.7(9) . . ?
N2 C17 C22 119.1(10) . . ?
C18 C17 C22 117.0(9) . . ?
N2 C17 Ba1 58.0(4) . . ?
C18 C17 Ba1 109.0(6) . . ?
C22 C17 Ba1 99.0(5) . . ?
C19 C18 C17 121.0(11) . . ?
C19 C18 C23 120.2(11) . . ?
C17 C18 C23 118.8(9) . . ?
C20 C19 C18 121.8(12) . . ?
C20 C19 H19 119.1 . . ?
C18 C19 H19 119.1 . . ?
C19 C20 C21 119.1(10) . . ?
C19 C20 H20 120.4 . . ?
C21 C20 H20 120.4 . . ?
C20 C21 C22 122.7(11) . . ?
C20 C21 H21 118.6 . . ?
C22 C21 H21 118.6 . . ?
C21 C22 C17 118.2(11) . . ?
C21 C22 C26 121.7(10) . . ?
C17 C22 C26 120.0(10) . . ?
C24 C23 C18 112.4(11) . . ?
C24 C23 C25 109.5(12) . . ?
C18 C23 C25 114.6(12) . . ?
C24 C23 H23 106.6 . . ?
C18 C23 H23 106.6 . . ?
C25 C23 H23 106.6 . . ?
C23 C24 H24A 109.5 . . ?
C23 C24 H24B 109.5 . . ?
H24A C24 H24B 109.5 . . ?
C23 C24 H24C 109.5 . . ?
H24A C24 H24C 109.5 . . ?
H24B C24 H24C 109.5 . . ?
C23 C25 H25A 109.5 . . ?
C23 C25 H25B 109.5 . . ?
H25A C25 H25B 109.5 . . ?
C23 C25 H25C 109.5 . . ?
H25A C25 H25C 109.5 . . ?
H25B C25 H25C 109.5 . . ?
C22 C26 C27 112.4(10) . . ?
C22 C26 C28 114.3(12) . . ?
C27 C26 C28 109.3(11) . . ?
C22 C26 H26 106.8 . . ?
C27 C26 H26 106.8 . . ?
C28 C26 H26 106.8 . . ?
C26 C27 H27A 109.5 . . ?
C26 C27 H27B 109.5 . . ?
H27A C27 H27B 109.5 . . ?
C26 C27 H27C 109.5 . . ?
H27A C27 H27C 109.5 . . ?
H27B C27 H27C 109.5 . . ?
C26 C28 H28A 109.5 . . ?
C26 C28 H28B 109.5 . . ?
H28A C28 H28B 109.5 . . ?
C26 C28 H28C 109.5 . . ?
H28A C28 H28C 109.5 . . ?
H28B C28 H28C 109.5 . . ?
Si3 C29 H29A 109.5 . . ?
Si3 C29 H29B 109.5 . . ?
H29A C29 H29B 109.5 . . ?
Si3 C29 H29C 109.5 . . ?
H29A C29 H29C 109.5 . . ?
H29B C29 H29C 109.5 . . ?
Si3 C30 H30A 109.5 . . ?
Si3 C30 H30B 109.5 . . ?
H30A C30 H30B 109.5 . . ?
Si3 C30 H30C 109.5 . . ?
H30A C30 H30C 109.5 . . ?
H30B C30 H30C 109.5 . . ?
Si3 C31 H31A 109.5 . . ?
Si3 C31 H31B 109.5 . . ?
H31A C31 H31B 109.5 . . ?
Si3 C31 H31C 109.5 . . ?
H31A C31 H31C 109.5 . . ?
H31B C31 H31C 109.5 . . ?
Si4 C32 H32A 109.5 . . ?
Si4 C32 H32B 109.5 . . ?
H32A C32 H32B 109.5 . . ?
Si4 C32 H32C 109.5 . . ?
H32A C32 H32C 109.5 . . ?
H32B C32 H32C 109.5 . . ?
Si4 C33 H33A 109.5 . . ?
Si4 C33 H33B 109.5 . . ?
H33A C33 H33B 109.5 . . ?
Si4 C33 H33C 109.5 . . ?
H33A C33 H33C 109.5 . . ?
H33B C33 H33C 109.5 . . ?
Si4 C34 H34A 109.5 . . ?
Si4 C34 H34B 109.5 . . ?
H34A C34 H34B 109.5 . . ?
Si4 C34 H34C 109.5 . . ?
H34A C34 H34C 109.5 . . ?
H34B C34 H34C 109.5 . . ?
Si6 C35 H35A 109.5 . . ?
Si6 C35 H35B 109.5 . . ?
H35A C35 H35B 109.5 . . ?
Si6 C35 H35C 109.5 . . ?
H35A C35 H35C 109.5 . . ?
H35B C35 H35C 109.5 . . ?
Si6 C36 H36A 109.5 . . ?
Si6 C36 H36B 109.5 . . ?
H36A C36 H36B 109.5 . . ?
Si6 C36 H36C 109.5 . . ?
H36A C36 H36C 109.5 . . ?
H36B C36 H36C 109.5 . . ?
Si5 C37 H37A 109.5 . . ?
Si5 C37 H37B 109.5 . . ?
H37A C37 H37B 109.5 . . ?
Si5 C37 H37C 109.5 . . ?
H37A C37 H37C 109.5 . . ?
H37B C37 H37C 109.5 . . ?
Si5 C38 H38A 109.5 . . ?
Si5 C38 H38B 109.5 . . ?
H38A C38 H38B 109.5 . . ?
Si5 C38 H38C 109.5 . . ?
H38A C38 H38C 109.5 . . ?
H38B C38 H38C 109.5 . . ?
N4 C39 C40 119.9(10) . . ?
N4 C39 C44 121.4(10) . . ?
C40 C39 C44 118.4(9) . . ?
C39 C40 C41 119.6(12) . . ?
C39 C40 C45 122.8(10) . . ?
C41 C40 C45 117.5(12) . . ?
C42 C41 C40 122.2(13) . . ?
C42 C41 H41 118.9 . . ?
C40 C41 H41 118.9 . . ?
C41 C42 C43 118.5(11) . . ?
C41 C42 H42 120.7 . . ?
C43 C42 H42 120.7 . . ?
C42 C43 C44 121.8(13) . . ?
C42 C43 H43 119.1 . . ?
C44 C43 H43 119.1 . . ?
C43 C44 C39 119.5(12) . . ?
C43 C44 C48 118.0(11) . . ?
C39 C44 C48 122.2(8) . . ?
C40 C45 C47 112.8(11) . . ?
C40 C45 C46 115.0(12) . . ?
C47 C45 C46 109.7(11) . . ?
C40 C45 H45 106.2 . . ?
C47 C45 H45 106.2 . . ?
C46 C45 H45 106.2 . . ?
C45 C46 H46A 109.5 . . ?
C45 C46 H46B 109.5 . . ?
H46A C46 H46B 109.5 . . ?
C45 C46 H46C 109.5 . . ?
H46A C46 H46C 109.5 . . ?
H46B C46 H46C 109.5 . . ?
C45 C47 H47A 109.5 . . ?
C45 C47 H47B 109.5 . . ?
H47A C47 H47B 109.5 . . ?
C45 C47 H47C 109.5 . . ?
H47A C47 H47C 109.5 . . ?
H47B C47 H47C 109.5 . . ?
C44 C48 C50 117.2(10) . . ?
C44 C48 C49 110.0(11) . . ?
C50 C48 C49 107.9(9) . . ?
C44 C48 H48 107.1 . . ?
C50 C48 H48 107.1 . . ?
C49 C48 H48 107.1 . . ?
C48 C49 H49A 109.5 . . ?
C48 C49 H49B 109.5 . . ?
H49A C49 H49B 109.5 . . ?
C48 C49 H49C 109.5 . . ?
H49A C49 H49C 109.5 . . ?
H49B C49 H49C 109.5 . . ?
C48 C50 H50A 109.5 . . ?
C48 C50 H50B 109.5 . . ?
H50A C50 H50B 109.5 . . ?
C48 C50 H50C 109.5 . . ?
H50A C50 H50C 109.5 . . ?
H50B C50 H50C 109.5 . . ?
N5 C51 C52 122.4(9) . . ?
N5 C51 C56 119.6(9) . . ?
C52 C51 C56 117.6(9) . . ?
N5 C51 Ba2 54.6(5) . . ?
C52 C51 Ba2 110.4(6) . . ?
C56 C51 Ba2 98.9(5) . . ?
C53 C52 C51 119.6(10) . . ?
C53 C52 C57 120.9(11) . . ?
C51 C52 C57 119.5(9) . . ?
C54 C53 C52 122.4(11) . . ?
C54 C53 K1 68.1(7) . 1_455 ?
C52 C53 K1 88.8(7) . 1_455 ?
C54 C53 H53 118.8 . . ?
C52 C53 H53 118.8 . . ?
K1 C53 H53 114.1 1_455 . ?
C53 C54 C55 119.0(10) . . ?
C53 C54 K1 87.9(7) . 1_455 ?
C55 C54 K1 75.9(6) . 1_455 ?
C53 C54 H54 120.5 . . ?
C55 C54 H54 120.5 . . ?
K1 C54 H54 106.1 1_455 . ?
C56 C55 C54 121.3(10) . . ?
C56 C55 K1 88.5(6) . 1_455 ?
C54 C55 K1 78.1(6) . 1_455 ?
C56 C55 H55 119.4 . . ?
C54 C55 H55 119.4 . . ?
K1 C55 H55 103.7 1_455 . ?
C55 C56 C51 120.0(10) . . ?
C55 C56 C60 121.1(10) . . ?
C51 C56 C60 118.9(9) . . ?
C55 C56 K1 67.3(5) . 1_455 ?
C51 C56 K1 89.3(5) . 1_455 ?
C60 C56 K1 112.9(6) . 1_455 ?
C59A C57 C52 118(3) . . ?
C52 C57 C59 110.2(19) . . ?
C59A C57 C58 120(4) . . ?
C52 C57 C58 114.8(12) . . ?
C59 C57 C58 105.4(17) . . ?
C52 C57 H57 108.8 . . ?
C59 C57 H57 108.8 . . ?
C58 C57 H57 108.8 . . ?
C57 C58 H58A 109.5 . . ?
C57 C58 H58B 109.5 . . ?
H58A C58 H58B 109.5 . . ?
C57 C58 H58C 109.5 . . ?
H58A C58 H58C 109.5 . . ?
H58B C58 H58C 109.5 . . ?
C57 C59 H59A 109.5 . . ?
C57 C59 H59B 109.5 . . ?
H59A C59 H59B 109.5 . . ?
C57 C59 H59C 109.5 . . ?
H59A C59 H59C 109.5 . . ?
H59B C59 H59C 109.5 . . ?
C57 C59A H59D 109.5 . . ?
C57 C59A H59E 109.5 . . ?
H59D C59A H59E 109.5 . . ?
C57 C59A H59F 109.5 . . ?
H59D C59A H59F 109.5 . . ?
H59E C59A H59F 109.5 . . ?
C61 C60 C56 111.6(9) . . ?
C61 C60 C62 110.5(11) . . ?
C56 C60 C62 113.2(11) . . ?
C61 C60 H60 107.1 . . ?
C56 C60 H60 107.1 . . ?
C62 C60 H60 107.1 . . ?
C60 C61 H61A 109.5 . . ?
C60 C61 H61B 109.5 . . ?
H61A C61 H61B 109.5 . . ?
C60 C61 H61C 109.5 . . ?
H61A C61 H61C 109.5 . . ?
H61B C61 H61C 109.5 . . ?
C60 C62 H62A 109.5 . . ?
C60 C62 H62B 109.5 . . ?
H62A C62 H62B 109.5 . . ?
C60 C62 H62C 109.5 . . ?
H62A C62 H62C 109.5 . . ?
H62B C62 H62C 109.5 . . ?
Si7 C63 H63A 109.5 . . ?
Si7 C63 H63B 109.5 . . ?
H63A C63 H63B 109.5 . . ?
Si7 C63 H63C 109.5 . . ?
H63A C63 H63C 109.5 . . ?
H63B C63 H63C 109.5 . . ?
Si7 C64 H64A 109.5 . . ?
Si7 C64 H64B 109.5 . . ?
H64A C64 H64B 109.5 . . ?
Si7 C64 H64C 109.5 . . ?
H64A C64 H64C 109.5 . . ?
H64B C64 H64C 109.5 . . ?
Si7 C65 H65A 109.5 . . ?
Si7 C65 H65B 109.5 . . ?
H65A C65 H65B 109.5 . . ?
Si7 C65 H65C 109.5 . . ?
H65A C65 H65C 109.5 . . ?
H65B C65 H65C 109.5 . . ?
Si8 C66 H66A 109.5 . . ?
Si8 C66 H66B 109.5 . . ?
H66A C66 H66B 109.5 . . ?
Si8 C66 H66C 109.5 . . ?
H66A C66 H66C 109.5 . . ?
H66B C66 H66C 109.5 . . ?
Si8 C67 H67A 109.5 . . ?
Si8 C67 H67B 109.5 . . ?
H67A C67 H67B 109.5 . . ?
Si8 C67 H67C 109.5 . . ?
H67A C67 H67C 109.5 . . ?
H67B C67 H67C 109.5 . . ?
Si8 C68 H68A 109.5 . . ?
Si8 C68 H68B 109.5 . . ?
H68A C68 H68B 109.5 . . ?
Si8 C68 H68C 109.5 . . ?
H68A C68 H68C 109.5 . . ?
H68B C68 H68C 109.5 . . ?
C5 N1 Si1 141.7(6) . . ?
C5 N1 Ba1 117.3(6) . . ?
Si1 N1 Ba1 99.3(3) . . ?
C17 N2 Si2 158.5(7) . . ?
C17 N2 Ba1 97.5(5) . . ?
Si2 N2 Ba1 98.4(3) . . ?
Si4 N3 Si3 134.4(4) . . ?
Si4 N3 Ba1 106.4(3) . . ?
Si3 N3 Ba1 105.2(3) . . ?
Si4 N3 K1 100.3(3) . . ?
Si3 N3 K1 101.9(3) . . ?
Ba1 N3 K1 105.4(2) . . ?
C39 N4 Si6 137.5(7) . . ?
C39 N4 Ba2 120.3(6) . . ?
Si6 N4 Ba2 99.3(3) . . ?
C51 N5 Si5 156.1(8) . . ?
C51 N5 Ba2 100.8(6) . . ?
Si5 N5 Ba2 100.9(4) . . ?
Si7 N6 Si8 133.8(5) . . ?
Si7 N6 Ba2 108.1(4) . . ?
Si8 N6 Ba2 104.7(3) . . ?
Si7 N6 K2 101.9(3) . . ?
Si8 N6 K2 100.9(3) . . ?
Ba2 N6 K2 103.6(2) . . ?
Si1 O1 Si2 157.5(4) . . ?
Si1 O1 Ba1 101.3(3) . . ?
Si2 O1 Ba1 100.8(3) . . ?
Si5 O2 Si6 158.6(4) . . ?
Si5 O2 Ba2 100.5(3) . . ?
Si6 O2 Ba2 100.8(3) . . ?
O1 Si1 N1 102.0(3) . . ?
O1 Si1 C1 108.9(5) . . ?
N1 Si1 C1 115.1(6) . . ?
O1 Si1 C2 103.1(6) . . ?
N1 Si1 C2 119.2(6) . . ?
C1 Si1 C2 107.3(7) . . ?
O1 Si1 Ba1 50.5(2) . . ?
N1 Si1 Ba1 51.5(3) . . ?
C1 Si1 Ba1 126.3(5) . . ?
C2 Si1 Ba1 124.5(5) . . ?
N2 Si2 O1 103.1(4) . . ?
N2 Si2 C4 112.3(5) . . ?
O1 Si2 C4 107.3(5) . . ?
N2 Si2 C3 120.2(5) . . ?
O1 Si2 C3 106.4(5) . . ?
C4 Si2 C3 106.6(6) . . ?
N2 Si2 Ba1 52.8(3) . . ?
O1 Si2 Ba1 50.5(2) . . ?
C4 Si2 Ba1 119.4(4) . . ?
C3 Si2 Ba1 132.4(4) . . ?
N3 Si3 C29 112.6(5) . . ?
N3 Si3 C31 117.7(5) . . ?
C29 Si3 C31 106.9(7) . . ?
N3 Si3 C30 111.6(4) . . ?
C29 Si3 C30 102.1(7) . . ?
C31 Si3 C30 104.5(6) . . ?
N3 Si3 Ba1 47.4(2) . . ?
C29 Si3 Ba1 121.6(6) . . ?
C31 Si3 Ba1 131.4(4) . . ?
C30 Si3 Ba1 64.2(4) . . ?
N3 Si3 K1 50.9(2) . . ?
C29 Si3 K1 61.7(5) . . ?
C31 Si3 K1 135.8(4) . . ?
C30 Si3 K1 119.5(4) . . ?
Ba1 Si3 K1 76.54(6) . . ?
N3 Si4 C33 117.0(4) . . ?
N3 Si4 C34 113.6(4) . . ?
C33 Si4 C34 105.6(6) . . ?
N3 Si4 C32 111.1(4) . . ?
C33 Si4 C32 106.1(5) . . ?
C34 Si4 C32 102.1(5) . . ?
N3 Si4 Ba1 46.7(3) . . ?
C33 Si4 Ba1 136.0(4) . . ?
C34 Si4 Ba1 118.4(4) . . ?
C32 Si4 Ba1 64.7(3) . . ?
N3 Si4 K1 52.2(2) . . ?
C33 Si4 K1 130.2(4) . . ?
C34 Si4 K1 61.5(3) . . ?
C32 Si4 K1 123.4(3) . . ?
Ba1 Si4 K1 76.86(6) . . ?
O2 Si5 N5 101.3(4) . . ?
O2 Si5 C38 107.5(5) . . ?
N5 Si5 C38 114.0(6) . . ?
O2 Si5 C37 106.4(5) . . ?
N5 Si5 C37 120.2(6) . . ?
C38 Si5 C37 106.4(7) . . ?
O2 Si5 Ba2 50.9(2) . . ?
N5 Si5 Ba2 50.6(3) . . ?
C38 Si5 Ba2 120.3(5) . . ?
C37 Si5 Ba2 131.9(5) . . ?
O2 Si6 N4 102.1(4) . . ?
O2 Si6 C35 108.2(6) . . ?
N4 Si6 C35 114.6(6) . . ?
O2 Si6 C36 103.3(5) . . ?
N4 Si6 C36 119.6(5) . . ?
C35 Si6 C36 107.8(6) . . ?
O2 Si6 Ba2 50.6(2) . . ?
N4 Si6 Ba2 51.6(3) . . ?
C35 Si6 Ba2 128.5(6) . . ?
C36 Si6 Ba2 122.0(4) . . ?
N6 Si7 C64 117.4(4) . . ?
N6 Si7 C63 112.5(4) . . ?
C64 Si7 C63 107.1(5) . . ?
N6 Si7 C65 110.5(4) . . ?
C64 Si7 C65 105.6(5) . . ?
C63 Si7 C65 102.4(5) . . ?
N6 Si7 Ba2 45.4(3) . . ?
C64 Si7 Ba2 135.5(4) . . ?
C63 Si7 Ba2 117.4(3) . . ?
C65 Si7 Ba2 65.4(3) . . ?
N6 Si7 K2 51.5(3) . . ?
C64 Si7 K2 131.8(4) . . ?
C63 Si7 K2 61.1(3) . . ?
C65 Si7 K2 122.4(3) . . ?
Ba2 Si7 K2 75.08(5) . . ?
N6 Si8 C68 117.4(5) . . ?
N6 Si8 C66 112.4(5) . . ?
C68 Si8 C66 108.1(6) . . ?
N6 Si8 C67 111.9(4) . . ?
C68 Si8 C67 103.8(6) . . ?
C66 Si8 C67 101.7(5) . . ?
N6 Si8 Ba2 47.5(2) . . ?
C68 Si8 Ba2 136.0(4) . . ?
C66 Si8 Ba2 115.7(4) . . ?
C67 Si8 Ba2 64.9(3) . . ?
N6 Si8 K2 52.0(3) . . ?
C68 Si8 K2 132.5(5) . . ?
C66 Si8 K2 60.5(4) . . ?
C67 Si8 K2 123.5(4) . . ?
Ba2 Si8 K2 75.93(6) . . ?
N3 K1 C55 152.7(3) . 1_655 ?
N3 K1 C54 134.3(3) . 1_655 ?
C55 K1 C54 26.0(4) 1_655 1_655 ?
N3 K1 C56 136.4(2) . 1_655 ?
C55 K1 C56 24.3(2) 1_655 1_655 ?
C54 K1 C56 43.7(3) 1_655 1_655 ?
N3 K1 C5 85.7(2) . . ?
C55 K1 C5 120.6(3) 1_655 . ?
C54 K1 C5 123.2(3) 1_655 . ?
C56 K1 C5 135.2(2) 1_655 . ?
N3 K1 C53 112.0(3) . 1_655 ?
C55 K1 C53 43.1(3) 1_655 1_655 ?
C54 K1 C53 24.1(3) 1_655 1_655 ?
C56 K1 C53 48.9(3) 1_655 1_655 ?
C5 K1 C53 141.7(3) . 1_655 ?
N3 K1 Si4 27.49(13) . . ?
C55 K1 Si4 134.71(19) 1_655 . ?
C54 K1 Si4 131.8(3) 1_655 . ?
C56 K1 Si4 112.29(17) 1_655 . ?
C5 K1 Si4 102.48(16) . . ?
C53 K1 Si4 108.1(2) 1_655 . ?
N3 K1 Si3 27.16(14) . . ?
C55 K1 Si3 137.0(3) 1_655 . ?
C54 K1 Si3 112.1(3) 1_655 . ?
C56 K1 Si3 136.74(18) 1_655 . ?
C5 K1 Si3 87.21(18) . . ?
C53 K1 Si3 94.4(2) 1_655 . ?
Si4 K1 Si3 51.10(6) . . ?
N3 K1 Ba1 35.96(14) . . ?
C55 K1 Ba1 171.1(3) 1_655 . ?
C54 K1 Ba1 159.1(2) 1_655 . ?
C56 K1 Ba1 156.48(18) 1_655 . ?
C5 K1 Ba1 51.75(15) . . ?
C53 K1 Ba1 145.3(2) 1_655 . ?
Si4 K1 Ba1 51.42(4) . . ?
Si3 K1 Ba1 50.96(5) . . ?
N6 K2 Si8 27.13(15) . . ?
N6 K2 Si7 26.61(14) . . ?
Si8 K2 Si7 50.19(6) . . ?
N6 K2 Ba2 36.20(14) . . ?
Si8 K2 Ba2 50.66(5) . . ?
Si7 K2 Ba2 51.58(4) . . ?
O1 Ba1 N1 57.4(2) . . ?
O1 Ba1 N3 135.5(2) . . ?
N1 Ba1 N3 97.6(2) . . ?
O1 Ba1 N2 57.4(2) . . ?
N1 Ba1 N2 114.4(2) . . ?
N3 Ba1 N2 134.5(2) . . ?
O1 Ba1 C17 81.0(2) . . ?
N1 Ba1 C17 136.1(2) . . ?
N3 Ba1 C17 123.7(2) . . ?
N2 Ba1 C17 24.6(2) . . ?
O1 Ba1 Si1 28.25(14) . . ?
N1 Ba1 Si1 29.11(17) . . ?
N3 Ba1 Si1 119.13(15) . . ?
N2 Ba1 Si1 85.46(16) . . ?
C17 Ba1 Si1 108.34(16) . . ?
O1 Ba1 Si2 28.69(13) . . ?
N1 Ba1 Si2 86.00(17) . . ?
N3 Ba1 Si2 142.17(16) . . ?
N2 Ba1 Si2 28.76(15) . . ?
C17 Ba1 Si2 52.87(16) . . ?
Si1 Ba1 Si2 56.91(6) . . ?
O1 Ba1 Si3 109.97(17) . . ?
N1 Ba1 Si3 90.00(19) . . ?
N3 Ba1 Si3 27.38(15) . . ?
N2 Ba1 Si3 117.45(19) . . ?
C17 Ba1 Si3 119.1(2) . . ?
Si1 Ba1 Si3 101.40(7) . . ?
Si2 Ba1 Si3 115.69(7) . . ?
O1 Ba1 Si4 161.78(17) . . ?
N1 Ba1 Si4 116.88(17) . . ?
N3 Ba1 Si4 26.87(14) . . ?
N2 Ba1 Si4 127.09(16) . . ?
C17 Ba1 Si4 106.97(16) . . ?
Si1 Ba1 Si4 143.42(6) . . ?
Si2 Ba1 Si4 151.29(6) . . ?
Si3 Ba1 Si4 51.80(6) . . ?
O1 Ba1 K1 119.99(13) . . ?
N1 Ba1 K1 65.19(17) . . ?
N3 Ba1 K1 38.59(15) . . ?
N2 Ba1 K1 169.35(18) . . ?
C17 Ba1 K1 158.57(15) . . ?
Si1 Ba1 K1 93.04(5) . . ?
Si2 Ba1 K1 147.10(5) . . ?
Si3 Ba1 K1 52.50(5) . . ?
Si4 Ba1 K1 51.72(5) . . ?
N5 Ba2 N6 137.5(3) . . ?
N5 Ba2 O2 56.9(2) . . ?
N6 Ba2 O2 135.7(2) . . ?
N5 Ba2 N4 114.3(2) . . ?
N6 Ba2 N4 95.5(2) . . ?
O2 Ba2 N4 57.7(2) . . ?
N5 Ba2 C51 24.6(2) . . ?
N6 Ba2 C51 125.1(2) . . ?
O2 Ba2 C51 81.0(2) . . ?
N4 Ba2 C51 136.8(2) . . ?
N5 Ba2 Si5 28.52(16) . . ?
N6 Ba2 Si5 144.08(17) . . ?
O2 Ba2 Si5 28.51(13) . . ?
N4 Ba2 Si5 86.13(17) . . ?
C51 Ba2 Si5 52.87(16) . . ?
N5 Ba2 Si6 85.46(16) . . ?
N6 Ba2 Si6 116.82(16) . . ?
O2 Ba2 Si6 28.59(14) . . ?
N4 Ba2 Si6 29.15(16) . . ?
C51 Ba2 Si6 109.10(16) . . ?
Si5 Ba2 Si6 57.10(6) . . ?
N5 Ba2 Si8 121.2(2) . . ?
N6 Ba2 Si8 27.80(16) . . ?
O2 Ba2 Si8 109.44(18) . . ?
N4 Ba2 Si8 86.11(18) . . ?
C51 Ba2 Si8 122.07(18) . . ?
Si5 Ba2 Si8 117.35(7) . . ?
Si6 Ba2 Si8 97.57(7) . . ?
N5 Ba2 Si7 128.26(17) . . ?
N6 Ba2 Si7 26.45(15) . . ?
O2 Ba2 Si7 161.26(19) . . ?
N4 Ba2 Si7 115.82(17) . . ?
C51 Ba2 Si7 107.36(16) . . ?
Si5 Ba2 Si7 151.88(6) . . ?
Si6 Ba2 Si7 141.63(6) . . ?
Si8 Ba2 Si7 51.85(6) . . ?
N5 Ba2 K2 173.1(2) . . ?
N6 Ba2 K2 40.18(17) . . ?
O2 Ba2 K2 119.14(13) . . ?
N4 Ba2 K2 62.85(16) . . ?
C51 Ba2 K2 159.89(16) . . ?
Si5 Ba2 K2 146.97(5) . . ?
Si6 Ba2 K2 90.99(5) . . ?
Si8 Ba2 K2 53.41(6) . . ?
Si7 Ba2 K2 53.34(5) . . ?
Si9 C69 H69A 109.5 . . ?
Si9 C69 H69B 109.5 . . ?
H69A C69 H69B 109.5 . . ?
Si9 C69 H69C 109.5 . . ?
H69A C69 H69C 109.5 . . ?
H69B C69 H69C 109.5 . . ?
Si9 C70 H70A 109.5 . . ?
Si9 C70 H70B 109.5 . . ?
H70A C70 H70B 109.5 . . ?
Si9 C70 H70C 109.5 . . ?
H70A C70 H70C 109.5 . . ?
H70B C70 H70C 109.5 . . ?
Si10 C71 H71A 109.5 . . ?
Si10 C71 H71B 109.5 . . ?
H71A C71 H71B 109.5 . . ?
Si10 C71 H71C 109.5 . . ?
H71A C71 H71C 109.5 . . ?
H71B C71 H71C 109.5 . . ?
Si10 C72 H72A 109.5 . . ?
Si10 C72 H72B 109.5 . . ?
H72A C72 H72B 109.5 . . ?
Si10 C72 H72C 109.5 . . ?
H72A C72 H72C 109.5 . . ?
H72B C72 H72C 109.5 . . ?
N7 C73 C74 121.4(9) . . ?
N7 C73 C78 119.9(9) . . ?
C74 C73 C78 118.5(9) . . ?
N7 C73 Ba3 54.7(4) . . ?
C74 C73 Ba3 104.8(6) . . ?
C78 C73 Ba3 105.6(6) . . ?
C75 C74 C73 119.6(12) . . ?
C75 C74 C79 119.7(12) . . ?
C73 C74 C79 120.7(10) . . ?
C76 C75 C74 121.9(13) . . ?
C76 C75 H75 119.0 . . ?
C74 C75 H75 119.0 . . ?
C75 C76 C77 119.3(10) . . ?
C75 C76 H76 120.3 . . ?
C77 C76 H76 120.3 . . ?
C76 C77 C78 122.8(12) . . ?
C76 C77 H77 118.6 . . ?
C78 C77 H77 118.6 . . ?
C77 C78 C73 117.8(11) . . ?
C77 C78 C82 120.7(11) . . ?
C73 C78 C82 121.5(10) . . ?
C77 C78 K3 65.9(6) . . ?
C73 C78 K3 88.9(5) . . ?
C82 C78 K3 115.6(7) . . ?
C81A C79 C74 126(3) . . ?
C81A C79 C80 117(3) . . ?
C74 C79 C80 116.0(12) . . ?
C74 C79 C81 108.9(18) . . ?
C80 C79 C81 105.0(16) . . ?
C74 C79 H79 108.9 . . ?
C80 C79 H79 108.9 . . ?
C81 C79 H79 108.9 . . ?
C79 C80 H80A 109.5 . . ?
C79 C80 H80B 109.5 . . ?
H80A C80 H80B 109.5 . . ?
C79 C80 H80C 109.5 . . ?
H80A C80 H80C 109.5 . . ?
H80B C80 H80C 109.5 . . ?
C79 C81 H81A 109.5 . . ?
C79 C81 H81B 109.5 . . ?
H81A C81 H81B 109.5 . . ?
C79 C81 H81C 109.5 . . ?
H81A C81 H81C 109.5 . . ?
H81B C81 H81C 109.5 . . ?
C79 C81A H81D 109.5 . . ?
C79 C81A H81E 109.5 . . ?
H81D C81A H81E 109.5 . . ?
C79 C81A H81F 109.5 . . ?
H81D C81A H81F 109.5 . . ?
H81E C81A H81F 109.5 . . ?
C78 C82 C83 112.5(10) . . ?
C78 C82 C84 114.5(14) . . ?
C83 C82 C84 110.3(13) . . ?
C78 C82 H82 106.3 . . ?
C83 C82 H82 106.3 . . ?
C84 C82 H82 106.3 . . ?
C82 C83 H83A 109.5 . . ?
C82 C83 H83B 109.5 . . ?
H83A C83 H83B 109.5 . . ?
C82 C83 H83C 109.5 . . ?
H83A C83 H83C 109.5 . . ?
H83B C83 H83C 109.5 . . ?
C82 C84 H84A 109.5 . . ?
C82 C84 H84B 109.5 . . ?
H84A C84 H84B 109.5 . . ?
C82 C84 H84C 109.5 . . ?
H84A C84 H84C 109.5 . . ?
H84B C84 H84C 109.5 . . ?
N8 C85 C86 121.2(8) . . ?
N8 C85 C90 124.9(9) . . ?
C86 C85 C90 113.7(8) . . ?
N8 C85 K4 113.9(5) . . ?
C86 C85 K4 76.0(5) . . ?
C90 C85 K4 75.2(5) . . ?
C87 C86 C85 121.7(10) . . ?
C87 C86 C91 118.7(10) . . ?
C85 C86 C91 119.7(9) . . ?
C87 C86 K4 74.0(7) . . ?
C85 C86 K4 79.0(5) . . ?
C91 C86 K4 120.6(6) . . ?
C88 C87 C86 121.6(12) . . ?
C88 C87 H87 119.2 . . ?
C86 C87 H87 119.2 . . ?
C89 C88 C87 117.7(11) . . ?
C89 C88 H88 121.2 . . ?
C87 C88 H88 121.2 . . ?
C88 C89 C90 124.6(11) . . ?
C88 C89 H89 117.7 . . ?
C90 C89 H89 117.7 . . ?
C89 C90 C85 120.5(10) . . ?
C89 C90 C94 121.7(8) . . ?
C85 C90 C94 117.7(8) . . ?
C89 C90 K4 73.4(6) . . ?
C85 C90 K4 79.8(5) . . ?
C94 C90 K4 121.0(6) . . ?
C93 C91 C86 112.0(9) . . ?
C93 C91 C92 110.0(10) . . ?
C86 C91 C92 109.8(9) . . ?
C93 C91 H91 108.3 . . ?
C86 C91 H91 108.3 . . ?
C92 C91 H91 108.3 . . ?
C91 C92 H92A 109.5 . . ?
C91 C92 H92B 109.5 . . ?
H92A C92 H92B 109.5 . . ?
C91 C92 H92C 109.5 . . ?
H92A C92 H92C 109.5 . . ?
H92B C92 H92C 109.5 . . ?
C91 C93 H93A 109.5 . . ?
C91 C93 H93B 109.5 . . ?
H93A C93 H93B 109.5 . . ?
C91 C93 H93C 109.5 . . ?
H93A C93 H93C 109.5 . . ?
H93B C93 H93C 109.5 . . ?
C90 C94 C95 108.6(10) . . ?
C90 C94 C96 113.4(9) . . ?
C95 C94 C96 109.0(8) . . ?
C90 C94 H94 108.6 . . ?
C95 C94 H94 108.6 . . ?
C96 C94 H94 108.6 . . ?
C94 C95 H95A 109.5 . . ?
C94 C95 H95B 109.5 . . ?
H95A C95 H95B 109.5 . . ?
C94 C95 H95C 109.5 . . ?
H95A C95 H95C 109.5 . . ?
H95B C95 H95C 109.5 . . ?
C94 C96 H96A 109.5 . . ?
C94 C96 H96B 109.5 . . ?
H96A C96 H96B 109.5 . . ?
C94 C96 H96C 109.5 . . ?
H96A C96 H96C 109.5 . . ?
H96B C96 H96C 109.5 . . ?
Si11 C97 H97A 109.5 . . ?
Si11 C97 H97B 109.5 . . ?
H97A C97 H97B 109.5 . . ?
Si11 C97 H97C 109.5 . . ?
H97A C97 H97C 109.5 . . ?
H97B C97 H97C 109.5 . . ?
Si11 C98 H98A 109.5 . . ?
Si11 C98 H98B 109.5 . . ?
H98A C98 H98B 109.5 . . ?
Si11 C98 H98C 109.5 . . ?
H98A C98 H98C 109.5 . . ?
H98B C98 H98C 109.5 . . ?
Si11 C99 H99A 109.5 . . ?
Si11 C99 H99B 109.5 . . ?
H99A C99 H99B 109.5 . . ?
Si11 C99 H99C 109.5 . . ?
H99A C99 H99C 109.5 . . ?
H99B C99 H99C 109.5 . . ?
Si12 C100 H10A 109.5 . . ?
Si12 C100 H10B 109.5 . . ?
H10A C100 H10B 109.5 . . ?
Si12 C100 H10C 109.5 . . ?
H10A C100 H10C 109.5 . . ?
H10B C100 H10C 109.5 . . ?
Si12 C101 H10D 109.5 . . ?
Si12 C101 H10E 109.5 . . ?
H10D C101 H10E 109.5 . . ?
Si12 C101 H10F 109.5 . . ?
H10D C101 H10F 109.5 . . ?
H10E C101 H10F 109.5 . . ?
Si12 C102 H11D 109.5 . . ?
Si12 C102 H11E 109.5 . . ?
H11D C102 H11E 109.5 . . ?
Si12 C102 H11F 109.5 . . ?
H11D C102 H11F 109.5 . . ?
H11E C102 H11F 109.5 . . ?
Si13 C103 H10G 109.5 . . ?
Si13 C103 H10H 109.5 . . ?
H10G C103 H10H 109.5 . . ?
Si13 C103 H10I 109.5 . . ?
H10G C103 H10I 109.5 . . ?
H10H C103 H10I 109.5 . . ?
Si13 C104 H10J 109.5 . . ?
Si13 C104 H10K 109.5 . . ?
H10J C104 H10K 109.5 . . ?
Si13 C104 H10L 109.5 . . ?
H10J C104 H10L 109.5 . . ?
H10K C104 H10L 109.5 . . ?
Si14 C105 H11M 109.5 . . ?
Si14 C105 H11N 109.5 . . ?
H11M C105 H11N 109.5 . . ?
Si14 C105 H11O 109.5 . . ?
H11M C105 H11O 109.5 . . ?
H11N C105 H11O 109.5 . . ?
Si14 C106 H10P 109.5 . . ?
Si14 C106 H10Q 109.5 . . ?
H10P C106 H10Q 109.5 . . ?
Si14 C106 H10R 109.5 . . ?
H10P C106 H10R 109.5 . . ?
H10Q C106 H10R 109.5 . . ?
N10 C107 C112 120.0(9) . . ?
N10 C107 C108 122.4(8) . . ?
C112 C107 C108 117.1(8) . . ?
N10 C107 Ba4 58.2(4) . . ?
C112 C107 Ba4 101.5(5) . . ?
C108 C107 Ba4 104.2(6) . . ?
C109 C108 C107 119.6(10) . . ?
C109 C108 C113 120.9(11) . . ?
C107 C108 C113 119.5(9) . . ?
C110 C109 C108 123.5(11) . . ?
C110 C109 K4 68.3(7) . . ?
C108 C109 K4 88.4(7) . . ?
C110 C109 H109 118.3 . . ?
C108 C109 H109 118.3 . . ?
K4 C109 H109 114.9 . . ?
C109 C110 C111 117.5(9) . . ?
C109 C110 K4 87.9(6) . . ?
C111 C110 K4 75.4(6) . . ?
C109 C110 H110 121.2 . . ?
C111 C110 H110 121.2 . . ?
K4 C110 H110 106.2 . . ?
C110 C111 C112 123.2(10) . . ?
C110 C111 K4 79.2(6) . . ?
C112 C111 K4 87.5(6) . . ?
C110 C111 H111 118.4 . . ?
C112 C111 H111 118.4 . . ?
K4 C111 H111 104.1 . . ?
C111 C112 C107 119.1(10) . . ?
C111 C112 C116 121.6(9) . . ?
C107 C112 C116 119.3(9) . . ?
C111 C112 K4 67.9(5) . . ?
C107 C112 K4 88.7(5) . . ?
C116 C112 K4 112.5(6) . . ?
C115 C113 C114 118(2) . . ?
C115 C113 C108 125(2) . . ?
C114 C113 C108 116.8(17) . . ?
C108 C113 C215 109.8(17) . . ?
C108 C113 C214 109.5(15) . . ?
C215 C113 C214 90(2) . . ?
C115 C113 H113 90.4 . . ?
C114 C113 H113 90.4 . . ?
C108 C113 H113 90.4 . . ?
C113 C114 H11A 109.5 . . ?
C113 C114 H11B 109.5 . . ?
H11A C114 H11B 109.5 . . ?
C113 C114 H11C 109.5 . . ?
H11A C114 H11C 109.5 . . ?
H11B C114 H11C 109.5 . . ?
C113 C214 H21A 109.5 . . ?
C113 C214 H21B 109.5 . . ?
H21A C214 H21B 109.5 . . ?
C113 C214 H21C 109.5 . . ?
H21A C214 H21C 109.5 . . ?
H21B C214 H21C 109.5 . . ?
C113 C115 H91G 109.5 . . ?
C113 C115 H91H 109.5 . . ?
H91G C115 H91H 109.5 . . ?
C113 C115 H91I 109.5 . . ?
H91G C115 H91I 109.5 . . ?
H91H C115 H91I 109.5 . . ?
C113 C215 H21D 109.5 . . ?
C113 C215 H21E 109.5 . . ?
H21D C215 H21E 109.5 . . ?
C113 C215 H21F 109.5 . . ?
H21D C215 H21F 109.5 . . ?
H21E C215 H21F 109.5 . . ?
C117 C116 C112 112.0(9) . . ?
C117 C116 C118 111.5(12) . . ?
C112 C116 C118 113.4(11) . . ?
C117 C116 H116 106.4 . . ?
C112 C116 H116 106.4 . . ?
C118 C116 H116 106.4 . . ?
C116 C117 H11G 109.5 . . ?
C116 C117 H11H 109.5 . . ?
H11G C117 H11H 109.5 . . ?
C116 C117 H11I 109.5 . . ?
H11G C117 H11I 109.5 . . ?
H11H C117 H11I 109.5 . . ?
C116 C118 H11J 109.5 . . ?
C116 C118 H11K 109.5 . . ?
H11J C118 H11K 109.5 . . ?
C116 C118 H11L 109.5 . . ?
H11J C118 H11L 109.5 . . ?
H11K C118 H11L 109.5 . . ?
N11 C119 C124 125.6(10) . . ?
N11 C119 C120 118.6(9) . . ?
C124 C119 C120 115.8(9) . . ?
N11 C119 K3 111.0(6) . 1_655 ?
C124 C119 K3 77.2(5) . 1_655 ?
C120 C119 K3 79.4(5) . 1_655 ?
C121 C120 C119 120.1(12) . . ?
C121 C120 C125 118.1(12) . . ?
C119 C120 C125 121.9(9) . . ?
C121 C120 K3 77.4(8) . 1_655 ?
C119 C120 K3 75.3(6) . 1_655 ?
C125 C120 K3 118.6(7) . 1_655 ?
C122 C121 C120 123.0(13) . . ?
C122 C121 K3 78.4(9) . 1_655 ?
C120 C121 K3 78.0(7) . 1_655 ?
C122 C121 H121 118.5 . . ?
C120 C121 H121 118.5 . . ?
K3 C121 H121 115.3 1_655 . ?
C121 C122 C123 117.7(11) . . ?
C121 C122 K3 78.3(8) . 1_655 ?
C123 C122 K3 75.9(8) . 1_655 ?
C121 C122 H122 121.1 . . ?
C123 C122 H122 121.1 . . ?
K3 C122 H122 115.6 1_655 . ?
C122 C123 C124 123.2(12) . . ?
C122 C123 K3 79.9(8) . 1_655 ?
C124 C123 K3 77.4(6) . 1_655 ?
C122 C123 H123 118.4 . . ?
C124 C123 H123 118.4 . . ?
K3 C123 H123 114.4 1_655 . ?
C123 C124 C119 120.1(11) . . ?
C123 C124 C128 119.7(10) . . ?
C119 C124 C128 120.2(8) . . ?
C123 C124 K3 77.8(6) . 1_655 ?
C119 C124 K3 77.7(5) . 1_655 ?
C128 C124 K3 116.4(6) . 1_655 ?
C127 C125 C120 111.7(11) . . ?
C127 C125 C126 109.1(11) . . ?
C120 C125 C126 112.7(10) . . ?
C127 C125 H125 107.7 . . ?
C120 C125 H125 107.7 . . ?
C126 C125 H125 107.7 . . ?
C125 C126 H12D 109.5 . . ?
C125 C126 H12E 109.5 . . ?
H12D C126 H12E 109.5 . . ?
C125 C126 H12F 109.5 . . ?
H12D C126 H12F 109.5 . . ?
H12E C126 H12F 109.5 . . ?
C125 C127 H12G 109.5 . . ?
C125 C127 H12H 109.5 . . ?
H12G C127 H12H 109.5 . . ?
C125 C127 H12I 109.5 . . ?
H12G C127 H12I 109.5 . . ?
H12H C127 H12I 109.5 . . ?
C124 C128 C130 115.6(9) . . ?
C124 C128 C129 108.5(11) . . ?
C130 C128 C129 107.0(8) . . ?
C124 C128 H128 108.5 . . ?
C130 C128 H128 108.5 . . ?
C129 C128 H128 108.5 . . ?
C128 C129 H12J 109.5 . . ?
C128 C129 H12K 109.5 . . ?
H12J C129 H12K 109.5 . . ?
C128 C129 H12L 109.5 . . ?
H12J C129 H12L 109.5 . . ?
H12K C129 H12L 109.5 . . ?
C128 C130 H13D 109.5 . . ?
C128 C130 H13E 109.5 . . ?
H13D C130 H13E 109.5 . . ?
C128 C130 H13F 109.5 . . ?
H13D C130 H13F 109.5 . . ?
H13E C130 H13F 109.5 . . ?
Si15 C131 H13G 109.5 . . ?
Si15 C131 H13H 109.5 . . ?
H13G C131 H13H 109.5 . . ?
Si15 C131 H13I 109.5 . . ?
H13G C131 H13I 109.5 . . ?
H13H C131 H13I 109.5 . . ?
Si15 C132 H13J 109.5 . . ?
Si15 C132 H13K 109.5 . . ?
H13J C132 H13K 109.5 . . ?
Si15 C132 H13L 109.5 . . ?
H13J C132 H13L 109.5 . . ?
H13K C132 H13L 109.5 . . ?
Si15 C133 H13M 109.5 . . ?
Si15 C133 H13N 109.5 . . ?
H13M C133 H13N 109.5 . . ?
Si15 C133 H13O 109.5 . . ?
H13M C133 H13O 109.5 . . ?
H13N C133 H13O 109.5 . . ?
Si16 C134 H93M 109.5 . . ?
Si16 C134 H93N 109.5 . . ?
H93M C134 H93N 109.5 . . ?
Si16 C134 H93O 109.5 . . ?
H93M C134 H93O 109.5 . . ?
H93N C134 H93O 109.5 . . ?
Si16 C135 H13P 109.5 . . ?
Si16 C135 H13Q 109.5 . . ?
H13P C135 H13Q 109.5 . . ?
Si16 C135 H13R 109.5 . . ?
H13P C135 H13R 109.5 . . ?
H13Q C135 H13R 109.5 . . ?
Si16 C136 H13S 109.5 . . ?
Si16 C136 H13T 109.5 . . ?
H13S C136 H13T 109.5 . . ?
Si16 C136 H13U 109.5 . . ?
H13S C136 H13U 109.5 . . ?
H13T C136 H13U 109.5 . . ?
C73 N7 Si9 156.7(6) . . ?
C73 N7 Ba3 101.1(5) . . ?
Si9 N7 Ba3 99.4(3) . . ?
C85 N8 Si10 139.6(6) . . ?
C85 N8 Ba3 118.0(5) . . ?
Si10 N8 Ba3 100.0(3) . . ?
Si12 N9 Si11 134.9(4) . . ?
Si12 N9 Ba3 105.5(3) . . ?
Si11 N9 Ba3 104.8(3) . . ?
Si12 N9 K4 102.5(3) . . ?
Si11 N9 K4 101.3(3) . . ?
Ba3 N9 K4 104.6(2) . . ?
C107 N10 Si13 159.4(7) . . ?
C107 N10 Ba4 96.5(5) . . ?
Si13 N10 Ba4 100.4(3) . . ?
C119 N11 Si14 138.3(7) . . ?
C119 N11 Ba4 120.5(6) . . ?
Si14 N11 Ba4 99.9(4) . . ?
Si15 N12 Si16 133.8(5) . . ?
Si15 N12 Ba4 107.0(3) . . ?
Si16 N12 Ba4 104.1(3) . . ?
Si15 N12 K3 102.7(3) . 1_655 ?
Si16 N12 K3 102.4(3) . 1_655 ?
Ba4 N12 K3 103.3(2) . 1_655 ?
Si10 O3 Si9 158.8(4) . . ?
Si10 O3 Ba3 101.0(3) . . ?
Si9 O3 Ba3 100.1(3) . . ?
Si13 O4 Si14 158.0(4) . . ?
Si13 O4 Ba4 100.5(3) . . ?
Si14 O4 Ba4 100.9(3) . . ?
N7 Si9 O3 102.9(3) . . ?
N7 Si9 C69 119.3(6) . . ?
O3 Si9 C69 105.6(5) . . ?
N7 Si9 C70 112.6(6) . . ?
O3 Si9 C70 106.8(5) . . ?
C69 Si9 C70 108.6(7) . . ?
N7 Si9 Ba3 51.9(3) . . ?
O3 Si9 Ba3 51.1(2) . . ?
C69 Si9 Ba3 130.4(5) . . ?
C70 Si9 Ba3 119.6(5) . . ?
O3 Si10 N8 101.7(3) . . ?
O3 Si10 C71 109.4(5) . . ?
N8 Si10 C71 114.1(6) . . ?
O3 Si10 C72 103.5(5) . . ?
N8 Si10 C72 118.9(5) . . ?
C71 Si10 C72 108.1(7) . . ?
O3 Si10 Ba3 50.6(2) . . ?
N8 Si10 Ba3 51.2(3) . . ?
C71 Si10 Ba3 126.7(5) . . ?
C72 Si10 Ba3 123.8(5) . . ?
N9 Si11 C97 117.5(5) . . ?
N9 Si11 C98 111.6(4) . . ?
C97 Si11 C98 105.5(6) . . ?
N9 Si11 C99 112.3(5) . . ?
C97 Si11 C99 106.3(6) . . ?
C98 Si11 C99 102.5(6) . . ?
N9 Si11 Ba3 47.7(3) . . ?
C97 Si11 Ba3 135.6(4) . . ?
C98 Si11 Ba3 64.1(4) . . ?
C99 Si11 Ba3 118.1(5) . . ?
N9 Si11 K4 51.4(2) . . ?
C97 Si11 K4 132.2(4) . . ?
C98 Si11 K4 122.1(4) . . ?
C99 Si11 K4 60.9(4) . . ?
Ba3 Si11 K4 76.36(6) . . ?
N9 Si12 C102 112.5(4) . . ?
N9 Si12 C100 116.7(4) . . ?
C102 Si12 C100 106.6(5) . . ?
N9 Si12 C101 112.1(4) . . ?
C102 Si12 C101 102.8(5) . . ?
C100 Si12 C101 104.9(5) . . ?
N9 Si12 Ba3 47.3(3) . . ?
C102 Si12 Ba3 118.0(3) . . ?
C100 Si12 Ba3 135.3(4) . . ?
C101 Si12 Ba3 65.2(3) . . ?
N9 Si12 K4 50.6(3) . . ?
C102 Si12 K4 61.9(3) . . ?
C100 Si12 K4 131.1(4) . . ?
C101 Si12 K4 123.9(3) . . ?
Ba3 Si12 K4 75.86(5) . . ?
N10 Si13 O4 102.1(3) . . ?
N10 Si13 C103 113.7(5) . . ?
O4 Si13 C103 107.0(5) . . ?
N10 Si13 C104 119.7(5) . . ?
O4 Si13 C104 106.7(4) . . ?
C103 Si13 C104 106.6(6) . . ?
N10 Si13 Ba4 51.2(3) . . ?
O4 Si13 Ba4 51.0(2) . . ?
C103 Si13 Ba4 121.0(4) . . ?
C104 Si13 Ba4 131.1(4) . . ?
O4 Si14 N11 101.6(4) . . ?
O4 Si14 C106 109.2(5) . . ?
N11 Si14 C106 112.6(6) . . ?
O4 Si14 C105 102.9(5) . . ?
N11 Si14 C105 120.5(5) . . ?
C106 Si14 C105 108.9(6) . . ?
O4 Si14 Ba4 50.5(2) . . ?
N11 Si14 Ba4 51.2(3) . . ?
C106 Si14 Ba4 126.8(5) . . ?
C105 Si14 Ba4 122.7(4) . . ?
N12 Si15 C132 117.3(4) . . ?
N12 Si15 C133 111.8(4) . . ?
C132 Si15 C133 106.4(5) . . ?
N12 Si15 C131 111.8(4) . . ?
C132 Si15 C131 105.4(5) . . ?
C133 Si15 C131 102.9(5) . . ?
N12 Si15 Ba4 46.3(3) . . ?
C132 Si15 Ba4 135.3(4) . . ?
C133 Si15 Ba4 118.3(3) . . ?
C131 Si15 Ba4 65.8(3) . . ?
N12 Si15 K3 50.6(3) . 1_655 ?
C132 Si15 K3 132.3(4) . 1_655 ?
C133 Si15 K3 61.2(3) . 1_655 ?
C131 Si15 K3 122.1(3) . 1_655 ?
Ba4 Si15 K3 74.80(5) . 1_655 ?
N12 Si16 C135 117.5(5) . . ?
N12 Si16 C136 111.0(5) . . ?
C135 Si16 C136 108.1(6) . . ?
N12 Si16 C134 112.1(4) . . ?
C135 Si16 C134 103.6(6) . . ?
C136 Si16 C134 103.4(5) . . ?
N12 Si16 Ba4 48.0(2) . . ?
C135 Si16 Ba4 135.6(4) . . ?
C136 Si16 Ba4 116.2(4) . . ?
C134 Si16 Ba4 64.5(4) . . ?
N12 Si16 K3 50.6(3) . 1_655 ?
C135 Si16 K3 133.0(4) . 1_655 ?
C136 Si16 K3 60.4(4) . 1_655 ?
C134 Si16 K3 123.2(4) . 1_655 ?
Ba4 Si16 K3 75.35(6) . 1_655 ?
N12 K3 C136 58.1(3) 1_455 1_455 ?
N12 K3 C133 57.8(2) 1_455 1_455 ?
C136 K3 C133 106.0(3) 1_455 1_455 ?
N12 K3 C124 104.9(2) 1_455 1_455 ?
C136 K3 C124 81.2(3) 1_455 1_455 ?
C133 K3 C124 147.5(3) 1_455 1_455 ?
N12 K3 C123 129.4(3) 1_455 1_455 ?
C136 K3 C123 98.6(3) 1_455 1_455 ?
C133 K3 C123 151.5(4) 1_455 1_455 ?
C124 K3 C123 24.8(3) 1_455 1_455 ?
N12 K3 C119 87.5(2) 1_455 1_455 ?
C136 K3 C119 86.6(3) 1_455 1_455 ?
C133 K3 C119 122.5(3) 1_455 1_455 ?
C124 K3 C119 25.1(2) 1_455 1_455 ?
C123 K3 C119 43.9(3) 1_455 1_455 ?
N12 K3 C121 117.2(3) 1_455 1_455 ?
C136 K3 C121 129.5(3) 1_455 1_455 ?
C133 K3 C121 110.1(4) 1_455 1_455 ?
C124 K3 C121 49.8(3) 1_455 1_455 ?
C123 K3 C121 41.4(4) 1_455 1_455 ?
C119 K3 C121 44.1(3) 1_455 1_455 ?
N12 K3 C122 136.7(3) 1_455 1_455 ?
C136 K3 C122 122.5(4) 1_455 1_455 ?
C133 K3 C122 128.5(4) 1_455 1_455 ?
C124 K3 C122 43.6(3) 1_455 1_455 ?
C123 K3 C122 24.2(4) 1_455 1_455 ?
C119 K3 C122 51.6(3) 1_455 1_455 ?
C121 K3 C122 23.4(4) 1_455 1_455 ?
N12 K3 C120 94.4(2) 1_455 1_455 ?
C136 K3 C120 110.9(3) 1_455 1_455 ?
C133 K3 C120 106.9(3) 1_455 1_455 ?
C124 K3 C120 43.2(3) 1_455 1_455 ?
C123 K3 C120 49.4(3) 1_455 1_455 ?
C119 K3 C120 25.3(3) 1_455 1_455 ?
C121 K3 C120 24.6(3) 1_455 1_455 ?
C122 K3 C120 42.8(3) 1_455 1_455 ?
N12 K3 C78 132.8(2) 1_455 . ?
C136 K3 C78 122.4(3) 1_455 . ?
C133 K3 C78 81.3(3) 1_455 . ?
C124 K3 C78 122.2(2) 1_455 . ?
C123 K3 C78 97.8(3) 1_455 . ?
C119 K3 C78 137.8(2) 1_455 . ?
C121 K3 C78 97.3(3) 1_455 . ?
C122 K3 C78 86.2(3) 1_455 . ?
C120 K3 C78 121.4(3) 1_455 . ?
N12 K3 Si15 26.66(15) 1_455 1_455 ?
C136 K3 Si15 79.9(2) 1_455 1_455 ?
C133 K3 Si15 31.16(18) 1_455 1_455 ?
C124 K3 Si15 127.09(18) 1_455 1_455 ?
C123 K3 Si15 148.5(2) 1_455 1_455 ?
C119 K3 Si15 104.80(16) 1_455 1_455 ?
C121 K3 Si15 117.3(3) 1_455 1_455 ?
C122 K3 Si15 140.7(3) 1_455 1_455 ?
C120 K3 Si15 101.4(2) 1_455 1_455 ?
C78 K3 Si15 109.63(19) . 1_455 ?
N12 K3 Si16 27.00(15) 1_455 1_455 ?
C136 K3 Si16 31.1(2) 1_455 1_455 ?
C133 K3 Si16 79.76(19) 1_455 1_455 ?
C124 K3 Si16 94.38(19) 1_455 1_455 ?
C123 K3 Si16 117.9(2) 1_455 1_455 ?
C119 K3 Si16 86.80(17) 1_455 1_455 ?
C121 K3 Si16 128.3(2) 1_455 1_455 ?
C122 K3 Si16 137.1(2) 1_455 1_455 ?
C120 K3 Si16 103.84(19) 1_455 1_455 ?
C78 K3 Si16 134.3(2) . 1_455 ?
Si15 K3 Si16 50.34(6) 1_455 1_455 ?
N9 K4 C111 152.1(3) . . ?
N9 K4 C110 134.3(3) . . ?
C111 K4 C110 25.4(3) . . ?
N9 K4 C90 102.1(2) . . ?
C111 K4 C90 100.5(2) . . ?
C110 K4 C90 96.5(2) . . ?
N9 K4 C112 135.8(2) . . ?
C111 K4 C112 24.7(2) . . ?
C110 K4 C112 44.0(3) . . ?
C90 K4 C112 122.0(2) . . ?
N9 K4 C86 93.5(2) . . ?
C111 K4 C86 114.3(3) . . ?
C110 K4 C86 126.8(3) . . ?
C90 K4 C86 42.8(2) . . ?
C112 K4 C86 120.2(3) . . ?
N9 K4 C109 112.3(3) . . ?
C111 K4 C109 42.1(3) . . ?
C110 K4 C109 23.8(3) . . ?
C90 K4 C109 114.2(2) . . ?
C112 K4 C109 48.7(3) . . ?
C86 K4 C109 150.4(3) . . ?
N9 K4 C85 85.5(2) . . ?
C111 K4 C85 121.0(2) . . ?
C110 K4 C85 121.3(2) . . ?
C90 K4 C85 25.02(18) . . ?
C112 K4 C85 136.8(2) . . ?
C86 K4 C85 24.9(2) . . ?
C109 K4 C85 138.8(2) . . ?
N9 K4 Si11 27.31(15) . . ?
C111 K4 Si11 136.3(3) . . ?
C110 K4 Si11 112.1(3) . . ?
C90 K4 Si11 91.87(19) . . ?
C112 K4 Si11 136.40(19) . . ?
C86 K4 Si11 103.23(19) . . ?
C109 K4 Si11 94.6(2) . . ?
C85 K4 Si11 85.40(16) . . ?
N9 K4 Si12 26.93(14) . . ?
C111 K4 Si12 135.12(18) . . ?
C110 K4 Si12 132.6(2) . . ?
C90 K4 Si12 124.39(16) . . ?
C112 K4 Si12 112.48(17) . . ?
C86 K4 Si12 100.43(18) . . ?
C109 K4 Si12 109.2(2) . . ?
C85 K4 Si12 102.62(14) . . ?
Si11 K4 Si12 50.97(6) . . ?
N9 K4 Ba3 36.41(14) . . ?
C111 K4 Ba3 171.5(2) . . ?
C110 K4 Ba3 158.7(2) . . ?
C90 K4 Ba3 73.51(15) . . ?
C112 K4 Ba3 156.60(19) . . ?
C86 K4 Ba3 57.20(18) . . ?
C109 K4 Ba3 145.7(2) . . ?
C85 K4 Ba3 51.69(14) . . ?
Si11 K4 Ba3 51.12(5) . . ?
Si12 K4 Ba3 51.23(4) . . ?
O3 Ba3 N8 57.2(2) . . ?
O3 Ba3 N7 57.48(19) . . ?
N8 Ba3 N7 114.6(2) . . ?
O3 Ba3 N9 138.3(2) . . ?
N8 Ba3 N9 98.0(2) . . ?
N7 Ba3 N9 133.3(2) . . ?
O3 Ba3 C73 81.06(19) . . ?
N8 Ba3 C73 137.6(2) . . ?
N7 Ba3 C73 24.2(2) . . ?
N9 Ba3 C73 120.2(2) . . ?
O3 Ba3 Si9 28.85(13) . . ?
N8 Ba3 Si9 86.02(17) . . ?
N7 Ba3 Si9 28.69(15) . . ?
N9 Ba3 Si9 143.41(16) . . ?
C73 Ba3 Si9 52.59(15) . . ?
O3 Ba3 Si10 28.38(13) . . ?
N8 Ba3 Si10 28.80(16) . . ?
N7 Ba3 Si10 85.85(15) . . ?
N9 Ba3 Si10 120.20(15) . . ?
C73 Ba3 Si10 109.22(15) . . ?
Si9 Ba3 Si10 57.22(6) . . ?
O3 Ba3 Si11 112.40(18) . . ?
N8 Ba3 Si11 88.85(18) . . ?
N7 Ba3 Si11 117.29(18) . . ?
N9 Ba3 Si11 27.45(16) . . ?
C73 Ba3 Si11 116.16(18) . . ?
Si9 Ba3 Si11 117.28(7) . . ?
Si10 Ba3 Si11 101.65(6) . . ?
O3 Ba3 Si12 164.41(18) . . ?
N8 Ba3 Si12 118.77(17) . . ?
N7 Ba3 Si12 124.52(16) . . ?
N9 Ba3 Si12 27.23(14) . . ?
C73 Ba3 Si12 103.44(15) . . ?
Si9 Ba3 Si12 149.94(6) . . ?
Si10 Ba3 Si12 145.36(6) . . ?
Si11 Ba3 Si12 52.13(6) . . ?
O3 Ba3 K4 121.79(13) . . ?
N8 Ba3 K4 66.02(16) . . ?
N7 Ba3 K4 169.59(18) . . ?
N9 Ba3 K4 39.04(15) . . ?
C73 Ba3 K4 156.35(15) . . ?
Si9 Ba3 K4 149.04(5) . . ?
Si10 Ba3 K4 94.06(5) . . ?
Si11 Ba3 K4 52.51(5) . . ?
Si12 Ba3 K4 52.91(5) . . ?
O4 Ba4 N10 56.9(2) . . ?
O4 Ba4 N12 133.4(2) . . ?
N10 Ba4 N12 137.0(2) . . ?
O4 Ba4 N11 57.5(2) . . ?
N10 Ba4 N11 113.8(2) . . ?
N12 Ba4 N11 95.9(2) . . ?
O4 Ba4 C107 81.64(19) . . ?
N10 Ba4 C107 25.3(2) . . ?
N12 Ba4 C107 125.5(2) . . ?
N11 Ba4 C107 136.3(2) . . ?
O4 Ba4 Si13 28.54(13) . . ?
N10 Ba4 Si13 28.45(15) . . ?
N12 Ba4 Si13 142.65(17) . . ?
N11 Ba4 Si13 85.83(17) . . ?
C107 Ba4 Si13 53.47(15) . . ?
O4 Ba4 Si14 28.58(13) . . ?
N10 Ba4 Si14 85.32(16) . . ?
N12 Ba4 Si14 116.03(17) . . ?
N11 Ba4 Si14 28.96(17) . . ?
C107 Ba4 Si14 109.39(14) . . ?
Si13 Ba4 Si14 57.05(5) . . ?
O4 Ba4 Si16 107.13(16) . . ?
N10 Ba4 Si16 119.73(18) . . ?
N12 Ba4 Si16 27.89(16) . . ?
N11 Ba4 Si16 87.31(18) . . ?
C107 Ba4 Si16 121.85(19) . . ?
Si13 Ba4 Si16 115.63(7) . . ?
Si14 Ba4 Si16 97.11(6) . . ?
O4 Ba4 Si15 159.03(16) . . ?
N10 Ba4 Si15 128.20(16) . . ?
N12 Ba4 Si15 26.72(16) . . ?
N11 Ba4 Si15 116.26(17) . . ?
C107 Ba4 Si15 107.40(14) . . ?
Si13 Ba4 Si15 151.15(6) . . ?
Si14 Ba4 Si15 141.20(6) . . ?
Si16 Ba4 Si15 51.95(5) . . ?
O4 Ba4 K3 118.30(13) . 1_655 ?
N10 Ba4 K3 171.80(18) . 1_655 ?
N12 Ba4 K3 39.91(17) . 1_655 ?
N11 Ba4 K3 63.11(17) . 1_655 ?
C107 Ba4 K3 160.00(14) . 1_655 ?
Si13 Ba4 K3 146.16(5) . 1_655 ?
Si14 Ba4 K3 90.59(5) . 1_655 ?
Si16 Ba4 K3 53.70(6) . 1_655 ?
Si15 Ba4 K3 53.41(5) . 1_655 ?

loop_
_geom_bond_atom_site_label_1
_geom_bond_atom_site_label_2
_geom_bond_distance
_geom_bond_site_symmetry_2
_geom_bond_publ_flag
C1 Si1 1.849(13) . ?
C1 H1A 0.9800 . ?
C1 H1B 0.9800 . ?
C1 H1C 0.9800 . ?
C2 Si1 1.870(12) . ?
C2 H2A 0.9800 . ?
C2 H2B 0.9800 . ?
C2 H2C 0.9800 . ?
C3 Si2 1.873(12) . ?
C3 H3A 0.9800 . ?
C3 H3B 0.9800 . ?
C3 H3C 0.9800 . ?
C4 Si2 1.862(13) . ?
C4 H4A 0.9800 . ?
C4 H4B 0.9800 . ?
C4 H4C 0.9800 . ?
C5 N1 1.374(12) . ?
C5 C6 1.436(15) . ?
C5 C10 1.464(13) . ?
C5 K1 3.369(9) . ?
C6 C7 1.388(15) . ?
C6 C11 1.507(15) . ?
C7 C8 1.398(19) . ?
C7 H7 0.9500 . ?
C8 C9 1.36(2) . ?
C8 H8 0.9500 . ?
C9 C10 1.336(17) . ?
C9 H9 0.9500 . ?
C10 C14 1.525(18) . ?
C11 C12 1.527(15) . ?
C11 C13 1.531(16) . ?
C11 H11 1.0000 . ?
C12 H12A 0.9800 . ?
C12 H12B 0.9800 . ?
C12 H12C 0.9800 . ?
C13 H13A 0.9800 . ?
C13 H13B 0.9800 . ?
C13 H13C 0.9800 . ?
C14 C15 1.524(15) . ?
C14 C16 1.546(19) . ?
C14 H14 1.0000 . ?
C15 H15A 0.9800 . ?
C15 H15B 0.9800 . ?
C15 H15C 0.9800 . ?
C16 H16A 0.9800 . ?
C16 H16B 0.9800 . ?
C16 H16C 0.9800 . ?
C17 N2 1.344(12) . ?
C17 C18 1.421(16) . ?
C17 C22 1.457(14) . ?
C17 Ba1 3.206(8) . ?
C18 C19 1.391(16) . ?
C18 C23 1.519(16) . ?
C19 C20 1.36(2) . ?
C19 H19 0.9500 . ?
C20 C21 1.38(2) . ?
C20 H20 0.9500 . ?
C21 C22 1.401(15) . ?
C21 H21 0.9500 . ?
C22 C26 1.493(17) . ?
C23 C24 1.519(16) . ?
C23 C25 1.531(19) . ?
C23 H23 1.0000 . ?
C24 H24A 0.9800 . ?
C24 H24B 0.9800 . ?
C24 H24C 0.9800 . ?
C25 H25A 0.9800 . ?
C25 H25B 0.9800 . ?
C25 H25C 0.9800 . ?
C26 C27 1.512(19) . ?
C26 C28 1.523(17) . ?
C26 H26 1.0000 . ?
C27 H27A 0.9800 . ?
C27 H27B 0.9800 . ?
C27 H27C 0.9800 . ?
C28 H28A 0.9800 . ?
C28 H28B 0.9800 . ?
C28 H28C 0.9800 . ?
C29 Si3 1.871(13) . ?
C29 H29A 0.9800 . ?
C29 H29B 0.9800 . ?
C29 H29C 0.9800 . ?
C30 Si3 1.901(12) . ?
C30 H30A 0.9800 . ?
C30 H30B 0.9800 . ?
C30 H30C 0.9800 . ?
C31 Si3 1.878(12) . ?
C31 H31A 0.9800 . ?
C31 H31B 0.9800 . ?
C31 H31C 0.9800 . ?
C32 Si4 1.897(10) . ?
C32 H32A 0.9800 . ?
C32 H32B 0.9800 . ?
C32 H32C 0.9800 . ?
C33 Si4 1.869(10) . ?
C33 H33A 0.9800 . ?
C33 H33B 0.9800 . ?
C33 H33C 0.9800 . ?
C34 Si4 1.886(10) . ?
C34 H34A 0.9800 . ?
C34 H34B 0.9800 . ?
C34 H34C 0.9800 . ?
C35 Si6 1.851(13) . ?
C35 H35A 0.9800 . ?
C35 H35B 0.9800 . ?
C35 H35C 0.9800 . ?
C36 Si6 1.882(12) . ?
C36 H36A 0.9800 . ?
C36 H36B 0.9800 . ?
C36 H36C 0.9800 . ?
C37 Si5 1.862(12) . ?
C37 H37A 0.9800 . ?
C37 H37B 0.9800 . ?
C37 H37C 0.9800 . ?
C38 Si5 1.854(13) . ?
C38 H38A 0.9800 . ?
C38 H38B 0.9800 . ?
C38 H38C 0.9800 . ?
C39 N4 1.378(12) . ?
C39 C40 1.403(16) . ?
C39 C44 1.450(16) . ?
C40 C41 1.423(16) . ?
C40 C45 1.483(19) . ?
C41 C42 1.38(2) . ?
C41 H41 0.9500 . ?
C42 C43 1.40(2) . ?
C42 H42 0.9500 . ?
C43 C44 1.401(14) . ?
C43 H43 0.9500 . ?
C44 C48 1.486(17) . ?
C45 C47 1.540(17) . ?
C45 C46 1.543(17) . ?
C45 H45 1.0000 . ?
C46 H46A 0.9800 . ?
C46 H46B 0.9800 . ?
C46 H46C 0.9800 . ?
C47 H47A 0.9800 . ?
C47 H47B 0.9800 . ?
C47 H47C 0.9800 . ?
C48 C50 1.516(18) . ?
C48 C49 1.562(14) . ?
C48 H48 1.0000 . ?
C49 H49A 0.9800 . ?
C49 H49B 0.9800 . ?
C49 H49C 0.9800 . ?
C50 H50A 0.9800 . ?
C50 H50B 0.9800 . ?
C50 H50C 0.9800 . ?
C51 N5 1.365(12) . ?
C51 C52 1.436(15) . ?
C51 C56 1.443(13) . ?
C51 Ba2 3.224(9) . ?
C52 C53 1.384(14) . ?
C52 C57 1.509(17) . ?
C53 C54 1.378(18) . ?
C53 K1 3.376(12) 1_455 ?
C53 H53 0.9500 . ?
C54 C55 1.403(19) . ?
C54 K1 3.134(12) 1_455 ?
C54 H54 0.9500 . ?
C55 C56 1.383(13) . ?
C55 K1 3.106(9) 1_455 ?
C55 H55 0.9500 . ?
C56 C60 1.511(15) . ?
C56 K1 3.366(9) 1_455 ?
C57 C59A 1.51(4) . ?
C57 C59 1.52(3) . ?
C57 C58 1.53(2) . ?
C57 H57 1.0000 . ?
C58 H58A 0.9800 . ?
C58 H58B 0.9800 . ?
C58 H58C 0.9800 . ?
C59 H59A 0.9800 . ?
C59 H59B 0.9800 . ?
C59 H59C 0.9800 . ?
C59A H59D 0.9800 . ?
C59A H59E 0.9800 . ?
C59A H59F 0.9800 . ?
C60 C61 1.503(17) . ?
C60 C62 1.514(17) . ?
C60 H60 1.0000 . ?
C61 H61A 0.9800 . ?
C61 H61B 0.9800 . ?
C61 H61C 0.9800 . ?
C62 H62A 0.9800 . ?
C62 H62B 0.9800 . ?
C62 H62C 0.9800 . ?
C63 Si7 1.882(10) . ?
C63 H63A 0.9800 . ?
C63 H63B 0.9800 . ?
C63 H63C 0.9800 . ?
C64 Si7 1.861(11) . ?
C64 H64A 0.9800 . ?
C64 H64B 0.9800 . ?
C64 H64C 0.9800 . ?
C65 Si7 1.898(10) . ?
C65 H65A 0.9800 . ?
C65 H65B 0.9800 . ?
C65 H65C 0.9800 . ?
C66 Si8 1.885(10) . ?
C66 H66A 0.9800 . ?
C66 H66B 0.9800 . ?
C66 H66C 0.9800 . ?
C67 Si8 1.914(10) . ?
C67 H67A 0.9800 . ?
C67 H67B 0.9800 . ?
C67 H67C 0.9800 . ?
C68 Si8 1.868(12) . ?
C68 H68A 0.9800 . ?
C68 H68B 0.9800 . ?
C68 H68C 0.9800 . ?
N1 Si1 1.676(8) . ?
N1 Ba1 2.697(7) . ?
N2 Si2 1.655(7) . ?
N2 Ba1 2.741(8) . ?
N3 Si4 1.681(7) . ?
N3 Si3 1.691(7) . ?
N3 Ba1 2.707(7) . ?
N3 K1 2.876(7) . ?
N4 Si6 1.685(8) . ?
N4 Ba2 2.711(8) . ?
N5 Si5 1.654(8) . ?
N5 Ba2 2.676(9) . ?
N6 Si7 1.679(7) . ?
N6 Si8 1.699(8) . ?
N6 Ba2 2.685(7) . ?
N6 K2 2.934(8) . ?
O1 Si1 1.640(6) . ?
O1 Si2 1.664(6) . ?
O1 Ba1 2.672(6) . ?
O2 Si5 1.652(6) . ?
O2 Si6 1.663(6) . ?
O2 Ba2 2.686(6) . ?
Si1 Ba1 3.398(2) . ?
Si2 Ba1 3.403(2) . ?
Si3 Ba1 3.549(3) . ?
Si3 K1 3.625(3) . ?
Si4 Ba1 3.567(2) . ?
Si4 K1 3.582(3) . ?
Si5 Ba2 3.401(2) . ?
Si6 Ba2 3.414(2) . ?
Si7 Ba2 3.583(2) . ?
Si7 K2 3.669(3) . ?
Si8 Ba2 3.523(3) . ?
Si8 K2 3.657(4) . ?
K1 Ba1 4.443(2) . ?
K2 Ba2 4.419(2) . ?
C69 Si9 1.874(14) . ?
C69 H69A 0.9800 . ?
C69 H69B 0.9800 . ?
C69 H69C 0.9800 . ?
C70 Si9 1.879(13) . ?
C70 H70A 0.9800 . ?
C70 H70B 0.9800 . ?
C70 H70C 0.9800 . ?
C71 Si10 1.864(13) . ?
C71 H71A 0.9800 . ?
C71 H71B 0.9800 . ?
C71 H71C 0.9800 . ?
C72 Si10 1.868(12) . ?
C72 H72A 0.9800 . ?
C72 H72B 0.9800 . ?
C72 H72C 0.9800 . ?
C73 N7 1.356(11) . ?
C73 C74 1.423(15) . ?
C73 C78 1.434(14) . ?
C73 Ba3 3.251(8) . ?
C74 C75 1.411(16) . ?
C74 C79 1.491(18) . ?
C75 C76 1.35(2) . ?
C75 H75 0.9500 . ?
C76 C77 1.38(2) . ?
C76 H76 0.9500 . ?
C77 C78 1.411(16) . ?
C77 H77 0.9500 . ?
C78 C82 1.484(18) . ?
C78 K3 3.418(10) . ?
C79 C81A 1.45(7) . ?
C79 C80 1.50(2) . ?
C79 C81 1.59(3) . ?
C79 H79 1.0000 . ?
C80 H80A 0.9800 . ?
C80 H80B 0.9800 . ?
C80 H80C 0.9800 . ?
C81 H81A 0.9800 . ?
C81 H81B 0.9800 . ?
C81 H81C 0.9800 . ?
C81A H81D 0.9800 . ?
C81A H81E 0.9800 . ?
C81A H81F 0.9800 . ?
C82 C83 1.51(2) . ?
C82 C84 1.520(18) . ?
C82 H82 1.0000 . ?
C83 H83A 0.9800 . ?
C83 H83B 0.9800 . ?
C83 H83C 0.9800 . ?
C84 H84A 0.9800 . ?
C84 H84B 0.9800 . ?
C84 H84C 0.9800 . ?
C85 N8 1.346(12) . ?
C85 C86 1.460(14) . ?
C85 C90 1.462(10) . ?
C85 K4 3.401(9) . ?
C86 C87 1.394(16) . ?
C86 C91 1.532(14) . ?
C86 K4 3.362(11) . ?
C87 C88 1.386(18) . ?
C87 H87 0.9500 . ?
C88 C89 1.361(19) . ?
C88 H88 0.9500 . ?
C89 C90 1.368(15) . ?
C89 H89 0.9500 . ?
C90 C94 1.526(14) . ?
C90 K4 3.342(9) . ?
C91 C93 1.531(15) . ?
C91 C92 1.536(15) . ?
C91 H91 1.0000 . ?
C92 H92A 0.9800 . ?
C92 H92B 0.9800 . ?
C92 H92C 0.9800 . ?
C93 H93A 0.9800 . ?
C93 H93B 0.9800 . ?
C93 H93C 0.9800 . ?
C94 C95 1.542(13) . ?
C94 C96 1.544(14) . ?
C94 H94 1.0000 . ?
C95 H95A 0.9800 . ?
C95 H95B 0.9800 . ?
C95 H95C 0.9800 . ?
C96 H96A 0.9800 . ?
C96 H96B 0.9800 . ?
C96 H96C 0.9800 . ?
C97 Si11 1.879(11) . ?
C97 H97A 0.9800 . ?
C97 H97B 0.9800 . ?
C97 H97C 0.9800 . ?
C98 Si11 1.880(12) . ?
C98 H98A 0.9800 . ?
C98 H98B 0.9800 . ?
C98 H98C 0.9800 . ?
C99 Si11 1.898(11) . ?
C99 H99A 0.9800 . ?
C99 H99B 0.9800 . ?
C99 H99C 0.9800 . ?
C100 Si12 1.878(10) . ?
C100 H10A 0.9800 . ?
C100 H10B 0.9800 . ?
C100 H10C 0.9800 . ?
C101 Si12 1.905(10) . ?
C101 H10D 0.9800 . ?
C101 H10E 0.9800 . ?
C101 H10F 0.9800 . ?
C102 Si12 1.876(11) . ?
C102 H11D 0.9800 . ?
C102 H11E 0.9800 . ?
C102 H11F 0.9800 . ?
C103 Si13 1.868(12) . ?
C103 H10G 0.9800 . ?
C103 H10H 0.9800 . ?
C103 H10I 0.9800 . ?
C104 Si13 1.879(11) . ?
C104 H10J 0.9800 . ?
C104 H10K 0.9800 . ?
C104 H10L 0.9800 . ?
C105 Si14 1.880(12) . ?
C105 H11M 0.9800 . ?
C105 H11N 0.9800 . ?
C105 H11O 0.9800 . ?
C106 Si14 1.855(12) . ?
C106 H10P 0.9800 . ?
C106 H10Q 0.9800 . ?
C106 H10R 0.9800 . ?
C107 N10 1.356(11) . ?
C107 C112 1.439(12) . ?
C107 C108 1.440(15) . ?
C107 Ba4 3.149(8) . ?
C108 C109 1.388(14) . ?
C108 C113 1.516(16) . ?
C109 C110 1.372(18) . ?
C109 K4 3.395(13) . ?
C109 H109 0.9500 . ?
C110 C111 1.380(18) . ?
C110 K4 3.157(10) . ?
C110 H110 0.9500 . ?
C111 C112 1.402(13) . ?
C111 K4 3.111(9) . ?
C111 H111 0.9500 . ?
C112 C116 1.510(15) . ?
C112 K4 3.355(9) . ?
C113 C115 1.25(4) . ?
C113 C114 1.35(3) . ?
C113 C215 1.60(4) . ?
C113 C214 1.70(4) . ?
C113 H113 1.0000 . ?
C114 H11A 0.9800 . ?
C114 H11B 0.9800 . ?
C114 H11C 0.9800 . ?
C214 H21A 0.9800 . ?
C214 H21B 0.9800 . ?
C214 H21C 0.9800 . ?
C115 H91G 0.9800 . ?
C115 H91H 0.9800 . ?
C115 H91I 0.9800 . ?
C215 H21D 0.9800 . ?
C215 H21E 0.9800 . ?
C215 H21F 0.9800 . ?
C116 C117 1.494(18) . ?
C116 C118 1.532(17) . ?
C116 H116 1.0000 . ?
C117 H11G 0.9800 . ?
C117 H11H 0.9800 . ?
C117 H11I 0.9800 . ?
C118 H11J 0.9800 . ?
C118 H11K 0.9800 . ?
C118 H11L 0.9800 . ?
C119 N11 1.350(12) . ?
C119 C124 1.430(14) . ?
C119 C120 1.452(15) . ?
C119 K3 3.291(9) 1_655 ?
C120 C121 1.421(16) . ?
C120 C125 1.513(17) . ?
C120 K3 3.344(11) 1_655 ?
C121 C122 1.35(2) . ?
C121 K3 3.336(15) 1_655 ?
C121 H121 0.9500 . ?
C122 C123 1.39(2) . ?
C122 K3 3.337(14) 1_655 ?
C122 H122 0.9500 . ?
C123 C124 1.410(15) . ?
C123 K3 3.288(12) 1_655 ?
C123 H123 0.9500 . ?
C124 C128 1.514(16) . ?
C124 K3 3.284(9) 1_655 ?
C125 C127 1.504(17) . ?
C125 C126 1.534(16) . ?
C125 H125 1.0000 . ?
C126 H12D 0.9800 . ?
C126 H12E 0.9800 . ?
C126 H12F 0.9800 . ?
C127 H12G 0.9800 . ?
C127 H12H 0.9800 . ?
C127 H12I 0.9800 . ?
C128 C130 1.533(16) . ?
C128 C129 1.540(13) . ?
C128 H128 1.0000 . ?
C129 H12J 0.9800 . ?
C129 H12K 0.9800 . ?
C129 H12L 0.9800 . ?
C130 H13D 0.9800 . ?
C130 H13E 0.9800 . ?
C130 H13F 0.9800 . ?
C131 Si15 1.915(9) . ?
C131 H13G 0.9800 . ?
C131 H13H 0.9800 . ?
C131 H13I 0.9800 . ?
C132 Si15 1.866(10) . ?
C132 H13J 0.9800 . ?
C132 H13K 0.9800 . ?
C132 H13L 0.9800 . ?
C133 Si15 1.891(10) . ?
C133 H13M 0.9800 . ?
C133 H13N 0.9800 . ?
C133 H13O 0.9800 . ?
C134 Si16 1.888(11) . ?
C134 H93M 0.9800 . ?
C134 H93N 0.9800 . ?
C134 H93O 0.9800 . ?
C135 Si16 1.870(11) . ?
C135 H13P 0.9800 . ?
C135 H13Q 0.9800 . ?
C135 H13R 0.9800 . ?
C136 Si16 1.886(11) . ?
C136 H13S 0.9800 . ?
C136 H13T 0.9800 . ?
C136 H13U 0.9800 . ?
N7 Si9 1.649(7) . ?
N7 Ba3 2.704(7) . ?
N8 Si10 1.664(8) . ?
N8 Ba3 2.691(7) . ?
N9 Si12 1.686(7) . ?
N9 Si11 1.687(8) . ?
N9 Ba3 2.708(7) . ?
N9 K4 2.874(7) . ?
N10 Si13 1.647(7) . ?
N10 Ba4 2.693(7) . ?
N11 Si14 1.680(8) . ?
N11 Ba4 2.702(8) . ?
N12 Si15 1.680(7) . ?
N12 Si16 1.699(8) . ?
N12 Ba4 2.700(7) . ?
N12 K3 2.893(8) 1_655 ?
O3 Si10 1.648(6) . ?
O3 Si9 1.661(6) . ?
O3 Ba3 2.678(6) . ?
O4 Si13 1.652(6) . ?
O4 Si14 1.665(6) . ?
O4 Ba4 2.687(6) . ?
Si9 Ba3 3.390(2) . ?
Si10 Ba3 3.402(2) . ?
Si11 Ba3 3.538(3) . ?
Si11 K4 3.606(3) . ?
Si12 Ba3 3.551(2) . ?
Si12 K4 3.633(3) . ?
Si13 Ba4 3.400(2) . ?
Si14 Ba4 3.418(2) . ?
Si15 Ba4 3.573(2) . ?
Si15 K3 3.651(3) 1_655 ?
Si16 Ba4 3.522(3) . ?
Si16 K3 3.656(4) 1_655 ?
K4 Ba3 4.417(2) . ?

loop_
_geom_torsion_atom_site_label_1
_geom_torsion_atom_site_label_2
_geom_torsion_atom_site_label_3
_geom_torsion_atom_site_label_4
_geom_torsion
_geom_torsion_site_symmetry_1
_geom_torsion_site_symmetry_2
_geom_torsion_site_symmetry_3
_geom_torsion_site_symmetry_4
_geom_torsion_publ_flag
N1 C5 C6 C7 -173.5(9) . . . . ?
C10 C5 C6 C7 2.1(13) . . . . ?
K1 C5 C6 C7 -62.4(9) . . . . ?
N1 C5 C6 C11 13.0(13) . . . . ?
C10 C5 C6 C11 -171.4(9) . . . . ?
K1 C5 C6 C11 124.1(9) . . . . ?
C5 C6 C7 C8 -1.1(17) . . . . ?
C11 C6 C7 C8 172.7(10) . . . . ?
C6 C7 C8 C9 -1.8(18) . . . . ?
C7 C8 C9 C10 3.7(19) . . . . ?
C8 C9 C10 C5 -2.6(17) . . . . ?
C8 C9 C10 C14 -174.5(11) . . . . ?
N1 C5 C10 C9 175.1(9) . . . . ?
C6 C5 C10 C9 -0.4(13) . . . . ?
K1 C5 C10 C9 67.6(9) . . . . ?
N1 C5 C10 C14 -12.6(14) . . . . ?
C6 C5 C10 C14 171.9(9) . . . . ?
K1 C5 C10 C14 -120.0(9) . . . . ?
C7 C6 C11 C12 -69.4(13) . . . . ?
C5 C6 C11 C12 104.3(11) . . . . ?
C7 C6 C11 C13 55.5(14) . . . . ?
C5 C6 C11 C13 -130.8(11) . . . . ?
C9 C10 C14 C15 85.3(13) . . . . ?
C5 C10 C14 C15 -86.8(11) . . . . ?
C9 C10 C14 C16 -36.2(15) . . . . ?
C5 C10 C14 C16 151.7(10) . . . . ?
N2 C17 C18 C19 171.1(9) . . . . ?
C22 C17 C18 C19 -3.7(14) . . . . ?
Ba1 C17 C18 C19 107.5(9) . . . . ?
N2 C17 C18 C23 -7.0(14) . . . . ?
C22 C17 C18 C23 178.3(9) . . . . ?
Ba1 C17 C18 C23 -70.6(10) . . . . ?
C17 C18 C19 C20 2.6(16) . . . . ?
C23 C18 C19 C20 -179.4(11) . . . . ?
C18 C19 C20 C21 -0.5(18) . . . . ?
C19 C20 C21 C22 -0.3(18) . . . . ?
C20 C21 C22 C17 -0.9(16) . . . . ?
C20 C21 C22 C26 176.9(11) . . . . ?
N2 C17 C22 C21 -172.2(9) . . . . ?
C18 C17 C22 C21 2.8(13) . . . . ?
Ba1 C17 C22 C21 -113.9(9) . . . . ?
N2 C17 C22 C26 9.9(14) . . . . ?
C18 C17 C22 C26 -175.1(9) . . . . ?
Ba1 C17 C22 C26 68.2(10) . . . . ?
C19 C18 C23 C24 -99.0(13) . . . . ?
C17 C18 C23 C24 79.0(14) . . . . ?
C19 C18 C23 C25 26.8(18) . . . . ?
C17 C18 C23 C25 -155.1(13) . . . . ?
C21 C22 C26 C27 -99.1(13) . . . . ?
C17 C22 C26 C27 78.7(12) . . . . ?
C21 C22 C26 C28 26.2(15) . . . . ?
C17 C22 C26 C28 -155.9(10) . . . . ?
N4 C39 C40 C41 -173.2(9) . . . . ?
C44 C39 C40 C41 0.4(14) . . . . ?
N4 C39 C40 C45 10.0(14) . . . . ?
C44 C39 C40 C45 -176.5(9) . . . . ?
C39 C40 C41 C42 0.4(17) . . . . ?
C45 C40 C41 C42 177.4(11) . . . . ?
C40 C41 C42 C43 -1.1(19) . . . . ?
C41 C42 C43 C44 1.0(18) . . . . ?
C42 C43 C44 C39 -0.3(16) . . . . ?
C42 C43 C44 C48 -174.6(11) . . . . ?
N4 C39 C44 C43 173.1(9) . . . . ?
C40 C39 C44 C43 -0.4(14) . . . . ?
N4 C39 C44 C48 -12.9(14) . . . . ?
C40 C39 C44 C48 173.7(9) . . . . ?
C39 C40 C45 C47 -114.6(12) . . . . ?
C41 C40 C45 C47 68.5(13) . . . . ?
C39 C40 C45 C46 118.6(13) . . . . ?
C41 C40 C45 C46 -58.3(15) . . . . ?
C43 C44 C48 C50 -33.9(15) . . . . ?
C39 C44 C48 C50 152.0(10) . . . . ?
C43 C44 C48 C49 89.9(11) . . . . ?
C39 C44 C48 C49 -84.2(11) . . . . ?
N5 C51 C52 C53 170.9(10) . . . . ?
C56 C51 C52 C53 -1.8(15) . . . . ?
Ba2 C51 C52 C53 110.6(10) . . . . ?
N5 C51 C52 C57 -6.5(17) . . . . ?
C56 C51 C52 C57 -179.2(12) . . . . ?
Ba2 C51 C52 C57 -66.8(13) . . . . ?
C51 C52 C53 C54 0.6(18) . . . . ?
C57 C52 C53 C54 177.9(13) . . . . ?
C51 C52 C53 K1 63.5(10) . . . 1_455 ?
C57 C52 C53 K1 -119.2(12) . . . 1_455 ?
C52 C53 C54 C55 1.1(18) . . . . ?
K1 C53 C54 C55 -72.6(10) 1_455 . . . ?
C52 C53 C54 K1 73.6(11) . . . 1_455 ?
C53 C54 C55 C56 -1.4(17) . . . . ?
K1 C54 C55 C56 -80.8(9) 1_455 . . . ?
C53 C54 C55 K1 79.4(10) . . . 1_455 ?
C54 C55 C56 C51 0.0(15) . . . . ?
K1 C55 C56 C51 -75.1(9) 1_455 . . . ?
C54 C55 C56 C60 179.0(10) . . . . ?
K1 C55 C56 C60 103.9(8) 1_455 . . . ?
C54 C55 C56 K1 75.1(9) . . . 1_455 ?
N5 C51 C56 C55 -171.4(9) . . . . ?
C52 C51 C56 C55 1.6(13) . . . . ?
Ba2 C51 C56 C55 -117.2(8) . . . . ?
N5 C51 C56 C60 9.6(13) . . . . ?
C52 C51 C56 C60 -177.4(9) . . . . ?
Ba2 C51 C56 C60 63.8(9) . . . . ?
N5 C51 C56 K1 125.6(8) . . . 1_455 ?
C52 C51 C56 K1 -61.5(8) . . . 1_455 ?
Ba2 C51 C56 K1 179.8(3) . . . 1_455 ?
C53 C52 C57 C59A -106(4) . . . . ?
C51 C52 C57 C59A 72(4) . . . . ?
C53 C52 C57 C59 -74(2) . . . . ?
C51 C52 C57 C59 103(2) . . . . ?
C53 C52 C57 C58 45(2) . . . . ?
C51 C52 C57 C58 -137.8(13) . . . . ?
C55 C56 C60 C61 -95.6(12) . . . . ?
C51 C56 C60 C61 83.4(12) . . . . ?
K1 C56 C60 C61 -19.2(11) 1_455 . . . ?
C55 C56 C60 C62 29.8(14) . . . . ?
C51 C56 C60 C62 -151.2(11) . . . . ?
K1 C56 C60 C62 106.2(10) 1_455 . . . ?
C6 C5 N1 Si1 -110.9(12) . . . . ?
C10 C5 N1 Si1 73.8(16) . . . . ?
K1 C5 N1 Si1 158.2(9) . . . . ?
C6 C5 N1 Ba1 50.3(11) . . . . ?
C10 C5 N1 Ba1 -124.9(8) . . . . ?
K1 C5 N1 Ba1 -40.5(8) . . . . ?
C18 C17 N2 Si2 45(2) . . . . ?
C22 C17 N2 Si2 -140.6(18) . . . . ?
Ba1 C17 N2 Si2 137(2) . . . . ?
C18 C17 N2 Ba1 -92.5(9) . . . . ?
C22 C17 N2 Ba1 82.1(8) . . . . ?
C40 C39 N4 Si6 -111.4(11) . . . . ?
C44 C39 N4 Si6 75.2(14) . . . . ?
C40 C39 N4 Ba2 44.5(11) . . . . ?
C44 C39 N4 Ba2 -128.8(7) . . . . ?
C52 C51 N5 Si5 61(2) . . . . ?
C56 C51 N5 Si5 -126.0(19) . . . . ?
Ba2 C51 N5 Si5 155(2) . . . . ?
C52 C51 N5 Ba2 -93.3(9) . . . . ?
C56 C51 N5 Ba2 79.3(9) . . . . ?
Si2 O1 Si1 N1 -170.2(14) . . . . ?
Ba1 O1 Si1 N1 0.0(5) . . . . ?
Si2 O1 Si1 C1 -48.1(16) . . . . ?
Ba1 O1 Si1 C1 122.0(6) . . . . ?
Si2 O1 Si1 C2 65.6(16) . . . . ?
Ba1 O1 Si1 C2 -124.2(5) . . . . ?
Si2 O1 Si1 Ba1 -170.1(17) . . . . ?
C5 N1 Si1 O1 163.2(12) . . . . ?
Ba1 N1 Si1 O1 0.0(5) . . . . ?
C5 N1 Si1 C1 45.6(14) . . . . ?
Ba1 N1 Si1 C1 -117.6(6) . . . . ?
C5 N1 Si1 C2 -84.2(14) . . . . ?
Ba1 N1 Si1 C2 112.6(6) . . . . ?
C5 N1 Si1 Ba1 163.2(15) . . . . ?
C17 N2 Si2 O1 -133(2) . . . . ?
Ba1 N2 Si2 O1 4.5(4) . . . . ?
C17 N2 Si2 C4 112(2) . . . . ?
Ba1 N2 Si2 C4 -110.8(5) . . . . ?
C17 N2 Si2 C3 -15(2) . . . . ?
Ba1 N2 Si2 C3 122.6(5) . . . . ?
C17 N2 Si2 Ba1 -137(2) . . . . ?
Si1 O1 Si2 N2 165.5(14) . . . . ?
Ba1 O1 Si2 N2 -4.6(5) . . . . ?
Si1 O1 Si2 C4 -75.7(16) . . . . ?
Ba1 O1 Si2 C4 114.2(5) . . . . ?
Si1 O1 Si2 C3 38.2(16) . . . . ?
Ba1 O1 Si2 C3 -132.0(5) . . . . ?
Si1 O1 Si2 Ba1 170.1(17) . . . . ?
Si4 N3 Si3 C29 114.6(8) . . . . ?
Ba1 N3 Si3 C29 -112.8(7) . . . . ?
K1 N3 Si3 C29 -3.0(7) . . . . ?
Si4 N3 Si3 C31 -10.4(9) . . . . ?
Ba1 N3 Si3 C31 122.2(5) . . . . ?
K1 N3 Si3 C31 -128.0(5) . . . . ?
Si4 N3 Si3 C30 -131.2(7) . . . . ?
Ba1 N3 Si3 C30 1.3(6) . . . . ?
K1 N3 Si3 C30 111.2(5) . . . . ?
Si4 N3 Si3 Ba1 -132.5(8) . . . . ?
K1 N3 Si3 Ba1 109.9(3) . . . . ?
Si4 N3 Si3 K1 117.6(7) . . . . ?
Ba1 N3 Si3 K1 -109.9(3) . . . . ?
Si3 N3 Si4 C33 3.2(9) . . . . ?
Ba1 N3 Si4 C33 -129.0(5) . . . . ?
K1 N3 Si4 C33 121.4(5) . . . . ?
Si3 N3 Si4 C34 -120.3(7) . . . . ?
Ba1 N3 Si4 C34 107.5(5) . . . . ?
K1 N3 Si4 C34 -2.1(5) . . . . ?
Si3 N3 Si4 C32 125.2(7) . . . . ?
Ba1 N3 Si4 C32 -6.9(5) . . . . ?
K1 N3 Si4 C32 -116.5(4) . . . . ?
Si3 N3 Si4 Ba1 132.2(8) . . . . ?
K1 N3 Si4 Ba1 -109.6(3) . . . . ?
Si3 N3 Si4 K1 -118.2(7) . . . . ?
Ba1 N3 Si4 K1 109.6(3) . . . . ?
Si6 O2 Si5 N5 172.7(16) . . . . ?
Ba2 O2 Si5 N5 -4.8(5) . . . . ?
Si6 O2 Si5 C38 -67.4(18) . . . . ?
Ba2 O2 Si5 C38 115.1(6) . . . . ?
Si6 O2 Si5 C37 46.3(18) . . . . ?
Ba2 O2 Si5 C37 -131.2(5) . . . . ?
Si6 O2 Si5 Ba2 177.5(19) . . . . ?
C51 N5 Si5 O2 -150(2) . . . . ?
Ba2 N5 Si5 O2 4.8(5) . . . . ?
C51 N5 Si5 C38 95(2) . . . . ?
Ba2 N5 Si5 C38 -110.4(5) . . . . ?
C51 N5 Si5 C37 -33(2) . . . . ?
Ba2 N5 Si5 C37 121.5(6) . . . . ?
C51 N5 Si5 Ba2 -155(2) . . . . ?
Si5 O2 Si6 N4 -173.5(16) . . . . ?
Ba2 O2 Si6 N4 4.0(5) . . . . ?
Si5 O2 Si6 C35 -52.2(19) . . . . ?
Ba2 O2 Si6 C35 125.2(6) . . . . ?
Si5 O2 Si6 C36 61.9(18) . . . . ?
Ba2 O2 Si6 C36 -120.7(5) . . . . ?
Si5 O2 Si6 Ba2 -177.5(19) . . . . ?
C39 N4 Si6 O2 155.2(11) . . . . ?
Ba2 N4 Si6 O2 -3.9(5) . . . . ?
C39 N4 Si6 C35 38.4(14) . . . . ?
Ba2 N4 Si6 C35 -120.7(6) . . . . ?
C39 N4 Si6 C36 -91.8(12) . . . . ?
Ba2 N4 Si6 C36 109.1(5) . . . . ?
C39 N4 Si6 Ba2 159.1(13) . . . . ?
Si8 N6 Si7 C64 5.1(9) . . . . ?
Ba2 N6 Si7 C64 -128.1(5) . . . . ?
K2 N6 Si7 C64 123.1(5) . . . . ?
Si8 N6 Si7 C63 -120.0(7) . . . . ?
Ba2 N6 Si7 C63 106.9(5) . . . . ?
K2 N6 Si7 C63 -1.9(5) . . . . ?
Si8 N6 Si7 C65 126.2(7) . . . . ?
Ba2 N6 Si7 C65 -6.9(5) . . . . ?
K2 N6 Si7 C65 -115.7(4) . . . . ?
Si8 N6 Si7 Ba2 133.2(8) . . . . ?
K2 N6 Si7 Ba2 -108.8(4) . . . . ?
Si8 N6 Si7 K2 -118.1(7) . . . . ?
Ba2 N6 Si7 K2 108.8(4) . . . . ?
Si7 N6 Si8 C68 -5.6(9) . . . . ?
Ba2 N6 Si8 C68 128.6(6) . . . . ?
K2 N6 Si8 C68 -124.0(6) . . . . ?
Si7 N6 Si8 C66 120.8(7) . . . . ?
Ba2 N6 Si8 C66 -105.0(5) . . . . ?
K2 N6 Si8 C66 2.4(5) . . . . ?
Si7 N6 Si8 C67 -125.5(7) . . . . ?
Ba2 N6 Si8 C67 8.7(5) . . . . ?
K2 N6 Si8 C67 116.1(4) . . . . ?
Si7 N6 Si8 Ba2 -134.2(8) . . . . ?
K2 N6 Si8 Ba2 107.4(3) . . . . ?
Si7 N6 Si8 K2 118.4(7) . . . . ?
Ba2 N6 Si8 K2 -107.4(3) . . . . ?
N7 C73 C74 C75 -173.3(9) . . . . ?
C78 C73 C74 C75 1.5(14) . . . . ?
Ba3 C73 C74 C75 -115.9(9) . . . . ?
N7 C73 C74 C79 6.0(15) . . . . ?
C78 C73 C74 C79 -179.2(10) . . . . ?
Ba3 C73 C74 C79 63.4(11) . . . . ?
C73 C74 C75 C76 1.4(17) . . . . ?
C79 C74 C75 C76 -177.9(12) . . . . ?
C74 C75 C76 C77 -2.7(18) . . . . ?
C75 C76 C77 C78 1.1(18) . . . . ?
C76 C77 C78 C73 1.8(17) . . . . ?
C76 C77 C78 C82 -179.7(11) . . . . ?
C76 C77 C78 K3 -73.2(11) . . . . ?
N7 C73 C78 C77 171.9(9) . . . . ?
C74 C73 C78 C77 -3.0(13) . . . . ?
Ba3 C73 C78 C77 114.0(9) . . . . ?
N7 C73 C78 C82 -6.7(14) . . . . ?
C74 C73 C78 C82 178.5(10) . . . . ?
Ba3 C73 C78 C82 -64.5(11) . . . . ?
N7 C73 C78 K3 -126.3(7) . . . . ?
C74 C73 C78 K3 58.9(8) . . . . ?
Ba3 C73 C78 K3 175.9(3) . . . . ?
C75 C74 C79 C81A 114(5) . . . . ?
C73 C74 C79 C81A -65(5) . . . . ?
C75 C74 C79 C80 -52.3(19) . . . . ?
C73 C74 C79 C80 128.4(15) . . . . ?
C75 C74 C79 C81 66(2) . . . . ?
C73 C74 C79 C81 -113(2) . . . . ?
C77 C78 C82 C83 85.1(15) . . . . ?
C73 C78 C82 C83 -96.4(14) . . . . ?
K3 C78 C82 C83 9.1(14) . . . . ?
C77 C78 C82 C84 -41.9(17) . . . . ?
C73 C78 C82 C84 136.6(13) . . . . ?
K3 C78 C82 C84 -117.9(12) . . . . ?
N8 C85 C86 C87 173.0(10) . . . . ?
C90 C85 C86 C87 -3.4(13) . . . . ?
K4 C85 C86 C87 63.3(9) . . . . ?
N8 C85 C86 C91 -9.4(13) . . . . ?
C90 C85 C86 C91 174.3(8) . . . . ?
K4 C85 C86 C91 -119.1(8) . . . . ?
N8 C85 C86 K4 109.7(8) . . . . ?
C90 C85 C86 K4 -66.6(6) . . . . ?
C85 C86 C87 C88 0.8(17) . . . . ?
C91 C86 C87 C88 -176.9(10) . . . . ?
K4 C86 C87 C88 66.6(11) . . . . ?
C86 C87 C88 C89 1.9(18) . . . . ?
C87 C88 C89 C90 -1.7(19) . . . . ?
C88 C89 C90 C85 -1.1(18) . . . . ?
C88 C89 C90 C94 175.4(11) . . . . ?
C88 C89 C90 K4 -68.1(12) . . . . ?
N8 C85 C90 C89 -172.7(10) . . . . ?
C86 C85 C90 C89 3.5(13) . . . . ?
K4 C85 C90 C89 -63.6(9) . . . . ?
N8 C85 C90 C94 10.7(13) . . . . ?
C86 C85 C90 C94 -173.1(8) . . . . ?
K4 C85 C90 C94 119.8(8) . . . . ?
N8 C85 C90 K4 -109.1(8) . . . . ?
C86 C85 C90 K4 67.1(7) . . . . ?
C87 C86 C91 C93 -58.6(13) . . . . ?
C85 C86 C91 C93 123.7(10) . . . . ?
K4 C86 C91 C93 29.0(12) . . . . ?
C87 C86 C91 C92 64.0(13) . . . . ?
C85 C86 C91 C92 -113.8(11) . . . . ?
K4 C86 C91 C92 151.5(8) . . . . ?
C89 C90 C94 C95 -90.8(12) . . . . ?
C85 C90 C94 C95 85.8(10) . . . . ?
K4 C90 C94 C95 -179.5(6) . . . . ?
C89 C90 C94 C96 30.5(14) . . . . ?
C85 C90 C94 C96 -152.9(9) . . . . ?
K4 C90 C94 C96 -58.2(10) . . . . ?
N10 C107 C108 C109 -172.7(9) . . . . ?
C112 C107 C108 C109 -0.5(14) . . . . ?
Ba4 C107 C108 C109 -111.6(9) . . . . ?
N10 C107 C108 C113 6.5(15) . . . . ?
C112 C107 C108 C113 178.7(10) . . . . ?
Ba4 C107 C108 C113 67.6(11) . . . . ?
C107 C108 C109 C110 0.4(17) . . . . ?
C113 C108 C109 C110 -178.7(12) . . . . ?
C107 C108 C109 K4 -62.0(9) . . . . ?
C113 C108 C109 K4 118.8(11) . . . . ?
C108 C109 C110 C111 -0.2(17) . . . . ?
K4 C109 C110 C111 72.3(9) . . . . ?
C108 C109 C110 K4 -72.5(11) . . . . ?
C109 C110 C111 C112 0.0(16) . . . . ?
K4 C110 C111 C112 79.7(9) . . . . ?
C109 C110 C111 K4 -79.7(9) . . . . ?
C110 C111 C112 C107 0.0(15) . . . . ?
K4 C111 C112 C107 75.2(8) . . . . ?
C110 C111 C112 C116 -178.9(10) . . . . ?
K4 C111 C112 C116 -103.6(9) . . . . ?
C110 C111 C112 K4 -75.3(9) . . . . ?
N10 C107 C112 C111 172.7(8) . . . . ?
C108 C107 C112 C111 0.3(13) . . . . ?
Ba4 C107 C112 C111 113.0(8) . . . . ?
N10 C107 C112 C116 -8.4(13) . . . . ?
C108 C107 C112 C116 179.2(9) . . . . ?
Ba4 C107 C112 C116 -68.1(9) . . . . ?
N10 C107 C112 K4 -123.6(7) . . . . ?
C108 C107 C112 K4 63.9(8) . . . . ?
Ba4 C107 C112 K4 176.6(3) . . . . ?
C109 C108 C113 C115 95(6) . . . . ?
C107 C108 C113 C115 -84(6) . . . . ?
C109 C108 C113 C114 -83(4) . . . . ?
C107 C108 C113 C114 98(4) . . . . ?
C109 C108 C113 C215 51(3) . . . . ?
C107 C108 C113 C215 -128(2) . . . . ?
C109 C108 C113 C214 -46(2) . . . . ?
C107 C108 C113 C214 134.8(17) . . . . ?
C111 C112 C116 C117 92.7(13) . . . . ?
C107 C112 C116 C117 -86.2(13) . . . . ?
K4 C112 C116 C117 15.6(12) . . . . ?
C111 C112 C116 C118 -34.7(16) . . . . ?
C107 C112 C116 C118 146.5(12) . . . . ?
K4 C112 C116 C118 -111.7(11) . . . . ?
N11 C119 C120 C121 173.9(10) . . . . ?
C124 C119 C120 C121 -4.4(14) . . . . ?
K3 C119 C120 C121 65.6(10) 1_655 . . . ?
N11 C119 C120 C125 -6.6(14) . . . . ?
C124 C119 C120 C125 175.1(9) . . . . ?
K3 C119 C120 C125 -114.9(9) 1_655 . . . ?
N11 C119 C120 K3 108.2(8) . . . 1_655 ?
C124 C119 C120 K3 -70.1(7) . . . 1_655 ?
C119 C120 C121 C122 3(2) . . . . ?
C125 C120 C121 C122 -176.6(13) . . . . ?
K3 C120 C121 C122 67.5(14) 1_655 . . . ?
C119 C120 C121 K3 -64.6(9) . . . 1_655 ?
C125 C120 C121 K3 115.9(9) . . . 1_655 ?
C120 C121 C122 C123 0(2) . . . . ?
K3 C121 C122 C123 67.1(12) 1_655 . . . ?
C120 C121 C122 K3 -67.3(13) . . . 1_655 ?
C121 C122 C123 C124 -1(2) . . . . ?
K3 C122 C123 C124 67.6(11) 1_655 . . . ?
C121 C122 C123 K3 -68.4(13) . . . 1_655 ?
C122 C123 C124 C119 -1.0(18) . . . . ?
K3 C123 C124 C119 67.8(8) 1_655 . . . ?
C122 C123 C124 C128 177.5(12) . . . . ?
K3 C123 C124 C128 -113.6(9) 1_655 . . . ?
C122 C123 C124 K3 -68.9(12) . . . 1_655 ?
N11 C119 C124 C123 -174.7(10) . . . . ?
C120 C119 C124 C123 3.5(14) . . . . ?
K3 C119 C124 C123 -67.9(9) 1_655 . . . ?
N11 C119 C124 C128 6.8(14) . . . . ?
C120 C119 C124 C128 -175.0(8) . . . . ?
K3 C119 C124 C128 113.6(8) 1_655 . . . ?
N11 C119 C124 K3 -106.8(9) . . . 1_655 ?
C120 C119 C124 K3 71.4(7) . . . 1_655 ?
C121 C120 C125 C127 -62.5(14) . . . . ?
C119 C120 C125 C127 118.1(11) . . . . ?
K3 C120 C125 C127 28.1(12) 1_655 . . . ?
C121 C120 C125 C126 60.8(15) . . . . ?
C119 C120 C125 C126 -118.7(12) . . . . ?
K3 C120 C125 C126 151.4(9) 1_655 . . . ?
C123 C124 C128 C130 31.6(14) . . . . ?
C119 C124 C128 C130 -149.9(9) . . . . ?
K3 C124 C128 C130 -59.1(10) 1_655 . . . ?
C123 C124 C128 C129 -88.7(11) . . . . ?
C119 C124 C128 C129 89.9(10) . . . . ?
K3 C124 C128 C129 -179.3(6) 1_655 . . . ?
C74 C73 N7 Si9 -65(2) . . . . ?
C78 C73 N7 Si9 120.3(18) . . . . ?
Ba3 C73 N7 Si9 -151(2) . . . . ?
C74 C73 N7 Ba3 86.3(8) . . . . ?
C78 C73 N7 Ba3 -88.5(8) . . . . ?
C86 C85 N8 Si10 108.2(11) . . . . ?
C90 C85 N8 Si10 -75.9(14) . . . . ?
K4 C85 N8 Si10 -164.1(7) . . . . ?
C86 C85 N8 Ba3 -50.1(10) . . . . ?
C90 C85 N8 Ba3 125.9(8) . . . . ?
K4 C85 N8 Ba3 37.7(7) . . . . ?
C112 C107 N10 Si13 130.2(19) . . . . ?
C108 C107 N10 Si13 -58(2) . . . . ?
Ba4 C107 N10 Si13 -145(2) . . . . ?
C112 C107 N10 Ba4 -85.0(8) . . . . ?
C108 C107 N10 Ba4 87.1(8) . . . . ?
C124 C119 N11 Si14 -66.6(15) . . . . ?
C120 C119 N11 Si14 115.3(11) . . . . ?
K3 C119 N11 Si14 -155.6(8) 1_655 . . . ?
C124 C119 N11 Ba4 129.9(8) . . . . ?
C120 C119 N11 Ba4 -48.2(11) . . . . ?
K3 C119 N11 Ba4 41.0(8) 1_655 . . . ?
C73 N7 Si9 O3 147.6(19) . . . . ?
Ba3 N7 Si9 O3 -3.9(4) . . . . ?
C73 N7 Si9 C69 31(2) . . . . ?
Ba3 N7 Si9 C69 -120.3(6) . . . . ?
C73 N7 Si9 C70 -98(2) . . . . ?
Ba3 N7 Si9 C70 110.7(6) . . . . ?
C73 N7 Si9 Ba3 151(2) . . . . ?
Si10 O3 Si9 N7 180.0(15) . . . . ?
Ba3 O3 Si9 N7 3.9(4) . . . . ?
Si10 O3 Si9 C69 -54.2(17) . . . . ?
Ba3 O3 Si9 C69 129.7(6) . . . . ?
Si10 O3 Si9 C70 61.3(17) . . . . ?
Ba3 O3 Si9 C70 -114.8(5) . . . . ?
Si10 O3 Si9 Ba3 176.1(18) . . . . ?
Si9 O3 Si10 N8 -177.0(16) . . . . ?
Ba3 O3 Si10 N8 -1.0(4) . . . . ?
Si9 O3 Si10 C71 61.9(18) . . . . ?
Ba3 O3 Si10 C71 -122.0(6) . . . . ?
Si9 O3 Si10 C72 -53.1(17) . . . . ?
Ba3 O3 Si10 C72 122.9(5) . . . . ?
Si9 O3 Si10 Ba3 -176.1(18) . . . . ?
C85 N8 Si10 O3 -159.6(10) . . . . ?
Ba3 N8 Si10 O3 1.0(4) . . . . ?
C85 N8 Si10 C71 -41.9(12) . . . . ?
Ba3 N8 Si10 C71 118.7(5) . . . . ?
C85 N8 Si10 C72 87.6(12) . . . . ?
Ba3 N8 Si10 C72 -111.8(6) . . . . ?
C85 N8 Si10 Ba3 -160.6(12) . . . . ?
Si12 N9 Si11 C97 2.8(9) . . . . ?
Ba3 N9 Si11 C97 -127.9(5) . . . . ?
K4 N9 Si11 C97 123.5(5) . . . . ?
Si12 N9 Si11 C98 124.8(7) . . . . ?
Ba3 N9 Si11 C98 -6.0(5) . . . . ?
K4 N9 Si11 C98 -114.5(5) . . . . ?
Si12 N9 Si11 C99 -120.9(8) . . . . ?
Ba3 N9 Si11 C99 108.4(6) . . . . ?
K4 N9 Si11 C99 -0.2(6) . . . . ?
Si12 N9 Si11 Ba3 130.7(8) . . . . ?
K4 N9 Si11 Ba3 -108.5(3) . . . . ?
Si12 N9 Si11 K4 -120.7(7) . . . . ?
Ba3 N9 Si11 K4 108.5(3) . . . . ?
Si11 N9 Si12 C102 121.4(7) . . . . ?
Ba3 N9 Si12 C102 -108.1(5) . . . . ?
K4 N9 Si12 C102 1.1(5) . . . . ?
Si11 N9 Si12 C100 -2.3(9) . . . . ?
Ba3 N9 Si12 C100 128.2(5) . . . . ?
K4 N9 Si12 C100 -122.6(5) . . . . ?
Si11 N9 Si12 C101 -123.3(6) . . . . ?
Ba3 N9 Si12 C101 7.2(5) . . . . ?
K4 N9 Si12 C101 116.4(4) . . . . ?
Si11 N9 Si12 Ba3 -130.5(8) . . . . ?
K4 N9 Si12 Ba3 109.2(4) . . . . ?
Si11 N9 Si12 K4 120.3(7) . . . . ?
Ba3 N9 Si12 K4 -109.2(4) . . . . ?
C107 N10 Si13 O4 141(2) . . . . ?
Ba4 N10 Si13 O4 -3.3(4) . . . . ?
C107 N10 Si13 C103 -104(2) . . . . ?
Ba4 N10 Si13 C103 111.6(5) . . . . ?
C107 N10 Si13 C104 24(2) . . . . ?
Ba4 N10 Si13 C104 -120.8(5) . . . . ?
C107 N10 Si13 Ba4 144(2) . . . . ?
Si14 O4 Si13 N10 -162.8(14) . . . . ?
Ba4 O4 Si13 N10 3.3(4) . . . . ?
Si14 O4 Si13 C103 77.4(15) . . . . ?
Ba4 O4 Si13 C103 -116.4(5) . . . . ?
Si14 O4 Si13 C104 -36.4(15) . . . . ?
Ba4 O4 Si13 C104 129.7(5) . . . . ?
Si14 O4 Si13 Ba4 -166.1(16) . . . . ?
Si13 O4 Si14 N11 162.8(14) . . . . ?
Ba4 O4 Si14 N11 -3.3(4) . . . . ?
Si13 O4 Si14 C106 43.7(16) . . . . ?
Ba4 O4 Si14 C106 -122.4(6) . . . . ?
Si13 O4 Si14 C105 -71.9(15) . . . . ?
Ba4 O4 Si14 C105 122.0(4) . . . . ?
Si13 O4 Si14 Ba4 166.1(16) . . . . ?
C119 N11 Si14 O4 -162.3(11) . . . . ?
Ba4 N11 Si14 O4 3.3(4) . . . . ?
C119 N11 Si14 C106 -45.6(13) . . . . ?
Ba4 N11 Si14 C106 119.9(5) . . . . ?
C119 N11 Si14 C105 85.1(12) . . . . ?
Ba4 N11 Si14 C105 -109.3(5) . . . . ?
C119 N11 Si14 Ba4 -165.6(13) . . . . ?
Si16 N12 Si15 C132 -2.4(9) . . . . ?
Ba4 N12 Si15 C132 127.8(5) . . . . ?
K3 N12 Si15 C132 -123.8(5) 1_655 . . . ?
Si16 N12 Si15 C133 120.9(7) . . . . ?
Ba4 N12 Si15 C133 -108.9(5) . . . . ?
K3 N12 Si15 C133 -0.5(5) 1_655 . . . ?
Si16 N12 Si15 C131 -124.3(6) . . . . ?
Ba4 N12 Si15 C131 5.9(5) . . . . ?
K3 N12 Si15 C131 114.3(4) 1_655 . . . ?
Si16 N12 Si15 Ba4 -130.2(8) . . . . ?
K3 N12 Si15 Ba4 108.4(4) 1_655 . . . ?
Si16 N12 Si15 K3 121.4(7) . . . 1_655 ?
Ba4 N12 Si15 K3 -108.4(4) . . . 1_655 ?
Si15 N12 Si16 C135 3.1(9) . . . . ?
Ba4 N12 Si16 C135 -128.0(5) . . . . ?
K3 N12 Si16 C135 124.6(5) 1_655 . . . ?
Si15 N12 Si16 C136 -122.0(7) . . . . ?
Ba4 N12 Si16 C136 106.9(5) . . . . ?
K3 N12 Si16 C136 -0.5(5) 1_655 . . . ?
Si15 N12 Si16 C134 122.9(7) . . . . ?
Ba4 N12 Si16 C134 -8.2(5) . . . . ?
K3 N12 Si16 C134 -115.6(5) 1_655 . . . ?
Si15 N12 Si16 Ba4 131.2(8) . . . . ?
K3 N12 Si16 Ba4 -107.3(4) 1_655 . . . ?
Si15 N12 Si16 K3 -121.5(7) . . . 1_655 ?
Ba4 N12 Si16 K3 107.3(4) . . . 1_655 ?
